data_7044473
loop_
_publ_author_name
'Jin, Guo-Xin'
'Cui, Peng-Fei'
'Lin, Yue-Jian'

_publ_section_title
;
 Synthesis and Reactivity of 16-electron Half-Sandwich Iridium Complexes
 Bearing a Carboranylthioamide Ligand
;
_journal_name_full 'Dalton Trans.'
_journal_paper_doi 10.1039/C7DT03529B
_journal_year 2017
_chemical_formula_sum 'C20 H32.5 B10 Cl3.5 Ir N S'
_chemical_formula_weight 743.40
_space_group_crystal_system triclinic
_space_group_IT_number 2
_space_group_name_Hall '-P 1'
_space_group_name_H-M_alt 'P -1'
_symmetry_space_group_name_Hall '-P 1'
_symmetry_space_group_name_H-M 'P -1'
_atom_sites_solution_hydrogens geom
_audit_creation_method SHELXL-2014/7
_audit_update_record
;
2017-09-03 deposited with the CCDC.
2017-10-16 downloaded from the CCDC.
;
_cell_angle_alpha 96.0060(10)
_cell_angle_beta 96.1970(10)
_cell_angle_gamma 98.6200(10)
_cell_formula_units_Z 4
_cell_length_a 12.2564(10)
_cell_length_b 12.9860(11)
_cell_length_c 18.7275(15)
_cell_measurement_reflns_used 4483
_cell_measurement_temperature 223(2)
_cell_measurement_theta_max 25.48
_cell_measurement_theta_min 2.20
_cell_volume 2907.6(4)
_computing_cell_refinement 'Bruker SAINT'
_computing_data_collection 'Bruker APEX2'
_computing_data_reduction 'Bruker SAINT'
_computing_molecular_graphics 'Bruker SHELXTL'
_computing_publication_material 'Bruker SHELXTL'
_computing_structure_refinement 'SHELXL-2014/7 (Sheldrick, 2014)'
_computing_structure_solution 'SHELXS-97 (Sheldrick, 2008)'
_diffrn_ambient_temperature 223(2)
_diffrn_measured_fraction_theta_full 0.985
_diffrn_measured_fraction_theta_max 0.981
_diffrn_measurement_device_type 'Bruker APEX-II CCD'
_diffrn_measurement_method '\f and \w scans'
_diffrn_radiation_type MoK\a
_diffrn_radiation_wavelength 0.71073
_diffrn_reflns_av_R_equivalents 0.0409
_diffrn_reflns_av_unetI/netI 0.0865
_diffrn_reflns_Laue_measured_fraction_full 0.985
_diffrn_reflns_Laue_measured_fraction_max 0.981
_diffrn_reflns_limit_h_max 9
_diffrn_reflns_limit_h_min -15
_diffrn_reflns_limit_k_max 16
_diffrn_reflns_limit_k_min -16
_diffrn_reflns_limit_l_max 24
_diffrn_reflns_limit_l_min -24
_diffrn_reflns_number 21412
_diffrn_reflns_point_group_measured_fraction_full 0.985
_diffrn_reflns_point_group_measured_fraction_max 0.981
_diffrn_reflns_theta_full 25.242
_diffrn_reflns_theta_max 27.493
_diffrn_reflns_theta_min 2.050
_exptl_absorpt_coefficient_mu 4.999
_exptl_absorpt_correction_T_max 0.746
_exptl_absorpt_correction_T_min 0.572
_exptl_absorpt_correction_type multi-scan
_exptl_absorpt_process_details sadabs
_exptl_crystal_colour red
_exptl_crystal_density_diffrn 1.698
_exptl_crystal_description block
_exptl_crystal_F_000 1448
_exptl_crystal_size_max 0.130
_exptl_crystal_size_mid 0.100
_exptl_crystal_size_min 0.090
_refine_diff_density_max 1.532
_refine_diff_density_min -1.503
_refine_diff_density_rms 0.199
_refine_ls_extinction_method none
_refine_ls_goodness_of_fit_ref 1.039
_refine_ls_hydrogen_treatment constr
_refine_ls_matrix_type full
_refine_ls_number_parameters 667
_refine_ls_number_reflns 13102
_refine_ls_number_restraints 36
_refine_ls_restrained_S_all 1.039
_refine_ls_R_factor_all 0.0874
_refine_ls_R_factor_gt 0.0465
_refine_ls_shift/su_max 0.006
_refine_ls_shift/su_mean 0.000
_refine_ls_structure_factor_coef Fsqd
_refine_ls_weighting_details 'w=1/[\s^2^(Fo^2^)+(0.0564P)^2^+11.7395P] where P=(Fo^2^+2Fc^2^)/3'
_refine_ls_weighting_scheme calc
_refine_ls_wR_factor_gt 0.1057
_refine_ls_wR_factor_ref 0.1394
_reflns_Friedel_coverage 0.000
_reflns_number_gt 8716
_reflns_number_total 13102
_reflns_threshold_expression 'I > 2\s(I)'
_cod_data_source_file c7dt03529b2.cif
_cod_data_source_block 4
_cod_original_formula_sum 'C20 H32.50 B10 Cl3.50 Ir N S'
_cod_database_code 7044473
_shelx_shelxl_version_number 2014/7
_shelx_space_group_comment
; 
The symmetry employed for this shelxl refinement is uniquely defined 
by the following loop, which should always be used as a source of 
symmetry information in preference to the above space-group names. 
They are only intended as comments. 
;
_shelx_estimated_absorpt_t_min 0.563
_shelx_estimated_absorpt_t_max 0.662

loop_
_space_group_symop_operation_xyz
'x, y, z'
'-x, -y, -z'

loop_
_atom_site_label
_atom_site_type_symbol
_atom_site_fract_x
_atom_site_fract_y
_atom_site_fract_z
_atom_site_U_iso_or_equiv
_atom_site_adp_type
_atom_site_occupancy
_atom_site_site_symmetry_order
_atom_site_calc_flag
_atom_site_refinement_flags_posn
_atom_site_refinement_flags_adp
Ir1 Ir 0.83297(3) 0.22841(3) 0.44922(2) 0.02287(9) Uani 1 1 d . .
Ir2 Ir 0.71403(3) 0.74188(3) 0.95248(2) 0.02891(11) Uani 1 1 d . .
Cl1 Cl 0.98993(19) 0.2111(2) 0.38203(12) 0.0464(7) Uani 1 1 d . .
Cl2 Cl 0.5322(2) 0.6930(3) 0.88227(13) 0.0522(7) Uani 1 1 d . .
S1 S 0.7884(2) 0.35695(17) 0.37908(12) 0.0349(5) Uani 1 1 d . .
S2 S 0.7663(2) 0.8639(2) 0.87470(14) 0.0431(6) Uani 1 1 d . .
N1 N 0.6438(6) 0.3514(5) 0.2604(4) 0.0250(15) Uani 1 1 d . .
H1 H 0.5928 0.3157 0.2274 0.030 Uiso 1 1 calc R U
N2 N 0.8848(6) 0.8542(5) 0.7629(4) 0.0292(16) Uani 1 1 d . .
H2 H 0.9162 0.8167 0.7324 0.035 Uiso 1 1 calc R U
C1 C 0.6526(7) 0.1819(6) 0.3040(4) 0.0214(17) Uani 1 1 d . .
C2 C 0.7209(6) 0.1262(6) 0.3720(4) 0.0188(16) Uani 1 1 d . .
B3 B 0.5822(8) 0.1406(8) 0.3719(5) 0.029(2) Uani 1 1 d . .
H3 H 0.5567 0.1937 0.4152 0.035 Uiso 1 1 calc R U
B4 B 0.5173(8) 0.1279(8) 0.2806(5) 0.030(2) Uani 1 1 d . .
H4 H 0.4485 0.1706 0.2641 0.036 Uiso 1 1 calc R U
B5 B 0.6216(8) 0.1065(7) 0.2231(5) 0.027(2) Uani 1 1 d . .
H5 H 0.6206 0.1344 0.1690 0.033 Uiso 1 1 calc R U
B6 B 0.7486(9) 0.1078(8) 0.2814(5) 0.027(2) Uani 1 1 d . .
H6 H 0.8303 0.1384 0.2646 0.033 Uiso 1 1 calc R U
B7 B 0.7306(9) 0.0032(8) 0.3345(5) 0.032(2) Uani 1 1 d . .
H7 H 0.8010 -0.0368 0.3521 0.038 Uiso 1 1 calc R U
B8 B 0.6228(9) 0.0238(8) 0.3900(6) 0.031(2) Uani 1 1 d . .
H8 H 0.6209 -0.0033 0.4442 0.038 Uiso 1 1 calc R U
B9 B 0.5000(9) 0.0244(8) 0.3331(6) 0.032(2) Uani 1 1 d . .
H9 H 0.4172 -0.0023 0.3497 0.038 Uiso 1 1 calc R U
B10 B 0.5244(9) 0.0001(8) 0.2409(6) 0.033(2) Uani 1 1 d . .
H10 H 0.4599 -0.0431 0.1975 0.040 Uiso 1 1 calc R U
B11 B 0.6693(9) -0.0122(9) 0.2436(5) 0.032(2) Uani 1 1 d . .
H11 H 0.6994 -0.0641 0.2017 0.038 Uiso 1 1 calc R U
B12 B 0.5914(9) -0.0655(8) 0.3112(6) 0.036(3) Uani 1 1 d . .
H12 H 0.5700 -0.1512 0.3136 0.043 Uiso 1 1 calc R U
B13 B 0.7203(9) 0.6080(8) 0.7906(5) 0.032(2) Uani 1 1 d . .
H13 H 0.6402 0.6309 0.7697 0.038 Uiso 1 1 calc R U
B14 B 0.8318(10) 0.6084(9) 0.7370(6) 0.037(3) Uani 1 1 d . .
H14 H 0.8244 0.6317 0.6816 0.045 Uiso 1 1 calc R U
B15 B 0.9578(11) 0.6397(9) 0.7961(6) 0.040(3) Uani 1 1 d . .
H15 H 1.0325 0.6841 0.7783 0.048 Uiso 1 1 calc R U
B16 B 0.9271(9) 0.6626(9) 0.8876(6) 0.036(2) Uani 1 1 d . .
H16 H 0.9805 0.7218 0.9289 0.043 Uiso 1 1 calc R U
B17 B 0.8570(9) 0.5450(9) 0.9084(6) 0.036(3) Uani 1 1 d . .
H17 H 0.8656 0.5248 0.9647 0.043 Uiso 1 1 calc R U
B18 B 0.7302(11) 0.5125(8) 0.8509(7) 0.043(3) Uani 1 1 d . .
H18 H 0.6548 0.4708 0.8696 0.051 Uiso 1 1 calc R U
B19 B 0.7594(12) 0.4875(10) 0.7583(7) 0.051(3) Uani 1 1 d . .
H19 H 0.7045 0.4301 0.7166 0.061 Uiso 1 1 calc R U
B20 B 0.9106(11) 0.5066(10) 0.7628(7) 0.046(3) Uani 1 1 d . .
H20 H 0.9539 0.4619 0.7241 0.056 Uiso 1 1 calc R U
B21 B 0.9682(11) 0.5413(9) 0.8555(7) 0.044(3) Uani 1 1 d . .
H21 H 1.0486 0.5193 0.8766 0.053 Uiso 1 1 calc R U
B22 B 0.8451(13) 0.4484(11) 0.8320(8) 0.057(4) Uani 1 1 d . .
H22 H 0.8444 0.3640 0.8376 0.068 Uiso 1 1 calc R U
C3 C 0.6922(6) 0.3008(6) 0.3097(4) 0.0216(17) Uani 1 1 d . .
C4 C 0.6716(7) 0.4604(7) 0.2590(5) 0.0276(19) Uani 1 1 d . .
C5 C 0.7774(9) 0.5085(7) 0.2533(5) 0.039(2) Uani 1 1 d . .
H5A H 0.8346 0.4685 0.2486 0.047 Uiso 1 1 calc R U
C6 C 0.7992(9) 0.6174(9) 0.2545(6) 0.052(3) Uani 1 1 d . .
H6A H 0.8726 0.6510 0.2543 0.062 Uiso 1 1 calc R U
C7 C 0.7162(10) 0.6751(7) 0.2561(7) 0.056(3) Uani 1 1 d . .
H7A H 0.7319 0.7480 0.2549 0.067 Uiso 1 1 calc R U
C8 C 0.6071(11) 0.6272(9) 0.2594(8) 0.069(4) Uani 1 1 d . .
H8A H 0.5493 0.6673 0.2605 0.082 Uiso 1 1 calc R U
C9 C 0.5857(8) 0.5200(7) 0.2610(5) 0.033(2) Uani 1 1 d . .
H9A H 0.5128 0.4868 0.2635 0.040 Uiso 1 1 calc R U
C10 C 0.8202(9) 0.3211(7) 0.5500(4) 0.034(2) Uani 1 1 d . .
C11 C 0.7524(8) 0.2208(8) 0.5462(5) 0.035(2) Uani 1 1 d . .
C12 C 0.8287(8) 0.1456(7) 0.5473(4) 0.0281(19) Uani 1 1 d . U
C13 C 0.9376(8) 0.1979(8) 0.5492(5) 0.034(2) Uani 1 1 d . .
C14 C 0.9338(8) 0.3104(7) 0.5501(4) 0.0293(19) Uani 1 1 d . .
C15 C 0.7781(10) 0.4248(8) 0.5549(6) 0.046(3) Uani 1 1 d . .
H15A H 0.7840 0.4539 0.6053 0.069 Uiso 1 1 calc R U
H15B H 0.7009 0.4141 0.5336 0.069 Uiso 1 1 calc R U
H15C H 0.8223 0.4731 0.5290 0.069 Uiso 1 1 calc R U
C16 C 0.6346(8) 0.2027(9) 0.5608(6) 0.045(3) Uani 1 1 d . .
H16A H 0.6322 0.2050 0.6125 0.068 Uiso 1 1 calc R U
H16B H 0.5982 0.1345 0.5367 0.068 Uiso 1 1 calc R U
H16C H 0.5967 0.2569 0.5425 0.068 Uiso 1 1 calc R U
C17 C 0.7995(8) 0.0288(7) 0.5534(5) 0.035(2) Uani 1 1 d . .
H17A H 0.7194 0.0096 0.5507 0.052 Uiso 1 1 calc R U
H17B H 0.8260 -0.0114 0.5141 0.052 Uiso 1 1 calc R U
H17C H 0.8345 0.0139 0.5993 0.052 Uiso 1 1 calc R U
C18 C 1.0427(8) 0.1514(9) 0.5493(5) 0.046(3) Uani 1 1 d . .
H18A H 1.0321 0.0845 0.5685 0.069 Uiso 1 1 calc R U
H18B H 1.1030 0.1988 0.5793 0.069 Uiso 1 1 calc R U
H18C H 1.0610 0.1408 0.5003 0.069 Uiso 1 1 calc R U
C19 C 1.0320(10) 0.3951(10) 0.5566(6) 0.065(4) Uani 1 1 d . .
H19A H 1.0698 0.3872 0.5139 0.097 Uiso 1 1 calc R U
H19B H 1.0826 0.3904 0.5992 0.097 Uiso 1 1 calc R U
H19C H 1.0075 0.4629 0.5608 0.097 Uiso 1 1 calc R U
C20 C 0.8427(7) 0.6902(7) 0.8137(5) 0.0270(18) Uani 1 1 d . .
C21 C 0.7807(8) 0.6384(7) 0.8829(5) 0.033(2) Uani 1 1 d . .
C22 C 0.8344(8) 0.8051(7) 0.8135(4) 0.031(2) Uani 1 1 d . .
C23 C 0.8905(7) 0.9624(6) 0.7557(4) 0.0246(18) Uani 1 1 d . .
C24 C 0.7985(8) 1.0098(8) 0.7555(5) 0.037(2) Uani 1 1 d . .
H24 H 0.7299 0.9716 0.7627 0.045 Uiso 1 1 calc R U
C25 C 0.8068(8) 1.1177(7) 0.7443(5) 0.037(2) Uani 1 1 d . .
H25 H 0.7437 1.1509 0.7433 0.045 Uiso 1 1 calc R U
C26 C 0.9080(10) 1.1720(8) 0.7350(6) 0.045(3) Uani 1 1 d . .
H26 H 0.9141 1.2435 0.7288 0.054 Uiso 1 1 calc R U
C27 C 1.0004(9) 1.1246(8) 0.7344(6) 0.047(3) Uani 1 1 d . .
H27 H 1.0685 1.1622 0.7258 0.056 Uiso 1 1 calc R U
C28 C 0.9924(8) 1.0176(8) 0.7471(6) 0.042(2) Uani 1 1 d . .
H28 H 1.0560 0.9849 0.7495 0.050 Uiso 1 1 calc R U
C29 C 0.6271(8) 0.7359(10) 1.0504(5) 0.048(3) Uani 1 1 d . .
C30 C 0.7124(9) 0.6739(8) 1.0548(5) 0.038(2) Uani 1 1 d . U
C31 C 0.8157(9) 0.7424(8) 1.0564(5) 0.041(2) Uani 1 1 d . .
C32 C 0.7897(9) 0.8467(8) 1.0493(5) 0.041(3) Uani 1 1 d . .
C33 C 0.6723(9) 0.8408(9) 1.0437(5) 0.047(3) Uani 1 1 d . .
C34 C 0.5051(10) 0.6954(13) 1.0549(7) 0.081(5) Uani 1 1 d . U
H34A H 0.4907 0.6196 1.0434 0.121 Uiso 1 1 calc R U
H34B H 0.4587 0.7264 1.0207 0.121 Uiso 1 1 calc R U
H34C H 0.4882 0.7143 1.1035 0.121 Uiso 1 1 calc R U
C35 C 0.6957(15) 0.5602(10) 1.0676(7) 0.090(5) Uani 1 1 d . U
H35A H 0.6595 0.5525 1.1107 0.136 Uiso 1 1 calc R U
H35B H 0.7673 0.5369 1.0740 0.136 Uiso 1 1 calc R U
H35C H 0.6495 0.5181 1.0263 0.136 Uiso 1 1 calc R U
C36 C 0.9310(10) 0.7187(11) 1.0738(6) 0.068(4) Uani 1 1 d . .
H36A H 0.9427 0.7065 1.1241 0.101 Uiso 1 1 calc R U
H36B H 0.9849 0.7777 1.0657 0.101 Uiso 1 1 calc R U
H36C H 0.9400 0.6566 1.0430 0.101 Uiso 1 1 calc R U
C37 C 0.8753(13) 0.9464(11) 1.0538(8) 0.085(5) Uani 1 1 d . .
H37A H 0.8518 0.9890 1.0172 0.128 Uiso 1 1 calc R U
H37B H 0.9470 0.9277 1.0455 0.128 Uiso 1 1 calc R U
H37C H 0.8814 0.9859 1.1014 0.128 Uiso 1 1 calc R U
C38 C 0.6078(16) 0.9322(11) 1.0365(7) 0.097(6) Uani 1 1 d . .
H38A H 0.6400 0.9768 1.0032 0.145 Uiso 1 1 calc R U
H38B H 0.6119 0.9728 1.0835 0.145 Uiso 1 1 calc R U
H38C H 0.5306 0.9050 1.0183 0.145 Uiso 1 1 calc R U
C39 C 0.3263(16) 0.3263(15) 0.4512(10) 0.112(6) Uani 1 1 d . U
H39 H 0.2582 0.3562 0.4382 0.134 Uiso 1 1 calc R U
C40 C 0.7874(11) 0.2835(12) -0.0113(7) 0.075(4) Uani 1 1 d . .
H40A H 0.7405 0.3316 -0.0306 0.090 Uiso 1 1 calc R U
H40B H 0.8653 0.3169 -0.0078 0.090 Uiso 1 1 calc R U
Cl3 Cl 0.3073(4) 0.2042(4) 0.4082(4) 0.153(3) Uani 1 1 d . U
Cl4 Cl 0.4365(4) 0.4009(3) 0.4168(3) 0.1021(14) Uani 1 1 d . .
Cl5 Cl 0.3473(5) 0.3340(7) 0.5424(3) 0.177(3) Uani 1 1 d . .
Cl6 Cl 0.7544(4) 0.2578(5) 0.0754(3) 0.1176(17) Uani 1 1 d . .
Cl7 Cl 0.7659(5) 0.1677(4) -0.0681(3) 0.1201(17) Uani 1 1 d . .

loop_
_atom_site_aniso_label
_atom_site_aniso_U_11
_atom_site_aniso_U_22
_atom_site_aniso_U_33
_atom_site_aniso_U_23
_atom_site_aniso_U_13
_atom_site_aniso_U_12
Ir1 0.02285(18) 0.02767(18) 0.01849(16) 0.00514(13) 0.00247(13) 0.00392(13)
Ir2 0.0316(2) 0.0377(2) 0.01947(18) 0.00600(15) 0.00458(14) 0.00965(16)
Cl1 0.0257(12) 0.088(2) 0.0256(11) 0.0063(12) 0.0056(9) 0.0076(12)
Cl2 0.0354(14) 0.096(2) 0.0266(12) 0.0028(13) -0.0026(10) 0.0222(14)
S1 0.0480(15) 0.0255(11) 0.0245(11) 0.0066(9) -0.0123(10) -0.0063(10)
S2 0.0667(18) 0.0369(14) 0.0353(13) 0.0118(11) 0.0255(13) 0.0205(13)
N1 0.028(4) 0.021(4) 0.025(4) 0.006(3) 0.000(3) 0.004(3)
N2 0.037(4) 0.027(4) 0.025(4) 0.005(3) 0.009(3) 0.003(3)
C1 0.021(4) 0.017(4) 0.027(4) 0.006(3) 0.000(3) 0.004(3)
C2 0.016(4) 0.024(4) 0.021(4) 0.012(3) 0.005(3) 0.011(3)
B3 0.030(6) 0.033(5) 0.025(5) 0.003(4) 0.011(4) 0.004(4)
B4 0.025(5) 0.039(6) 0.026(5) -0.001(4) 0.004(4) 0.006(4)
B5 0.033(6) 0.025(5) 0.021(5) -0.001(4) -0.001(4) 0.001(4)
B6 0.038(6) 0.032(5) 0.016(4) 0.011(4) 0.006(4) 0.008(4)
B7 0.041(6) 0.029(5) 0.023(5) 0.000(4) -0.002(4) 0.005(5)
B8 0.035(6) 0.022(5) 0.037(6) 0.005(4) 0.011(5) -0.001(4)
B9 0.037(6) 0.026(5) 0.035(6) 0.008(4) 0.010(5) 0.003(4)
B10 0.026(5) 0.028(5) 0.046(6) 0.005(5) 0.003(5) 0.008(4)
B11 0.034(6) 0.038(6) 0.023(5) 0.001(4) 0.003(4) 0.004(5)
B12 0.029(6) 0.024(5) 0.054(7) -0.003(5) 0.015(5) 0.005(4)
B13 0.040(6) 0.029(5) 0.022(5) 0.004(4) 0.003(4) -0.009(5)
B14 0.042(7) 0.038(6) 0.035(6) 0.001(5) 0.025(5) 0.004(5)
B15 0.052(7) 0.040(6) 0.035(6) 0.014(5) 0.015(5) 0.018(5)
B16 0.031(6) 0.049(7) 0.030(5) 0.008(5) 0.002(4) 0.017(5)
B17 0.035(6) 0.045(6) 0.036(6) 0.014(5) 0.013(5) 0.027(5)
B18 0.051(7) 0.022(5) 0.061(8) 0.013(5) 0.021(6) 0.006(5)
B19 0.058(9) 0.041(7) 0.054(8) -0.001(6) 0.028(7) -0.003(6)
B20 0.059(8) 0.040(7) 0.042(7) 0.002(5) 0.016(6) 0.012(6)
B21 0.047(7) 0.044(7) 0.054(7) 0.017(6) 0.019(6) 0.028(6)
B22 0.069(10) 0.041(7) 0.064(9) -0.001(6) 0.023(7) 0.019(7)
C3 0.020(4) 0.024(4) 0.024(4) 0.007(3) 0.009(3) 0.007(3)
C4 0.028(5) 0.027(5) 0.028(4) 0.002(4) -0.001(4) 0.009(4)
C5 0.044(6) 0.033(5) 0.037(5) 0.020(4) -0.004(4) -0.008(4)
C6 0.035(6) 0.052(7) 0.063(7) 0.021(6) -0.007(5) -0.012(5)
C7 0.054(7) 0.014(5) 0.095(10) 0.011(5) -0.006(6) -0.003(5)
C8 0.057(8) 0.036(6) 0.112(12) -0.012(7) 0.016(8) 0.013(6)
C9 0.033(5) 0.036(5) 0.034(5) 0.011(4) 0.004(4) 0.010(4)
C10 0.057(6) 0.028(5) 0.017(4) 0.007(3) 0.004(4) 0.006(4)
C11 0.042(6) 0.041(6) 0.020(4) 0.001(4) 0.006(4) 0.006(5)
C12 0.038(5) 0.036(4) 0.015(4) 0.014(3) 0.004(3) 0.013(4)
C13 0.035(5) 0.046(6) 0.020(4) 0.008(4) 0.000(4) 0.002(4)
C14 0.033(5) 0.037(5) 0.019(4) 0.008(4) -0.001(4) 0.010(4)
C15 0.069(8) 0.036(6) 0.035(6) 0.006(4) 0.006(5) 0.016(5)
C16 0.040(6) 0.051(7) 0.045(6) 0.003(5) 0.016(5) 0.005(5)
C17 0.043(6) 0.033(5) 0.030(5) 0.015(4) 0.007(4) 0.007(4)
C18 0.044(6) 0.078(8) 0.024(5) 0.024(5) -0.001(4) 0.029(6)
C19 0.062(8) 0.075(9) 0.041(6) 0.002(6) -0.005(6) -0.030(7)
C20 0.018(4) 0.035(5) 0.031(5) 0.002(4) 0.009(3) 0.009(4)
C21 0.041(6) 0.035(5) 0.024(4) 0.009(4) 0.002(4) 0.007(4)
C22 0.043(5) 0.031(5) 0.018(4) 0.013(4) -0.008(4) 0.007(4)
C23 0.032(5) 0.026(4) 0.016(4) 0.006(3) 0.002(3) 0.008(4)
C24 0.027(5) 0.042(6) 0.043(6) 0.006(4) 0.007(4) 0.005(4)
C25 0.041(6) 0.030(5) 0.044(6) 0.011(4) 0.005(5) 0.011(4)
C26 0.066(8) 0.024(5) 0.044(6) 0.002(4) 0.000(5) 0.012(5)
C27 0.045(6) 0.033(6) 0.062(7) 0.000(5) 0.019(5) -0.002(5)
C28 0.031(5) 0.032(5) 0.060(7) 0.000(5) 0.017(5) -0.004(4)
C29 0.030(5) 0.080(8) 0.026(5) -0.005(5) 0.012(4) -0.014(6)
C30 0.047(6) 0.053(6) 0.016(4) 0.012(4) 0.002(4) 0.013(5)
C31 0.059(7) 0.051(6) 0.014(4) 0.005(4) 0.001(4) 0.012(5)
C32 0.056(7) 0.046(6) 0.017(4) 0.009(4) -0.005(4) -0.001(5)
C33 0.051(7) 0.065(7) 0.024(5) -0.003(5) 0.004(5) 0.017(6)
C34 0.037(7) 0.152(14) 0.043(7) 0.001(8) 0.007(5) -0.012(8)
C35 0.152(15) 0.058(8) 0.048(8) 0.009(6) 0.007(9) -0.025(9)
C36 0.066(9) 0.092(10) 0.038(6) 0.008(6) -0.018(6) 0.010(7)
C37 0.091(11) 0.079(10) 0.067(9) -0.009(8) 0.003(8) -0.027(9)
C38 0.199(19) 0.075(10) 0.034(7) 0.010(6) 0.009(9) 0.082(11)
C39 0.099(11) 0.112(12) 0.113(12) -0.013(10) -0.006(10) 0.015(10)
C40 0.052(8) 0.114(12) 0.074(9) 0.055(9) 0.014(7) 0.029(8)
Cl3 0.090(3) 0.086(3) 0.290(8) 0.003(4) 0.061(4) 0.021(3)
Cl4 0.095(3) 0.087(3) 0.132(4) 0.012(3) 0.032(3) 0.027(2)
Cl5 0.120(5) 0.319(10) 0.094(4) 0.053(5) 0.014(3) 0.026(6)
Cl6 0.095(3) 0.172(5) 0.083(3) 0.022(3) 0.026(3) -0.004(3)
Cl7 0.139(4) 0.109(4) 0.105(4) -0.009(3) 0.029(3) 0.001(3)

loop_
_atom_type_symbol
_atom_type_description
_atom_type_scat_dispersion_real
_atom_type_scat_dispersion_imag
_atom_type_scat_source
C C 0.0033 0.0016 'International Tables Vol C Tables 4.2.6.8 and 6.1.1.4'
H H 0.0000 0.0000 'International Tables Vol C Tables 4.2.6.8 and 6.1.1.4'
N N 0.0061 0.0033 'International Tables Vol C Tables 4.2.6.8 and 6.1.1.4'
B B 0.0013 0.0007 'International Tables Vol C Tables 4.2.6.8 and 6.1.1.4'
S S 0.1246 0.1234 'International Tables Vol C Tables 4.2.6.8 and 6.1.1.4'
Ir Ir -1.4442 7.9887 'International Tables Vol C Tables 4.2.6.8 and 6.1.1.4'
Cl Cl 0.1484 0.1585 'International Tables Vol C Tables 4.2.6.8 and 6.1.1.4'

loop_
_geom_angle_atom_site_label_1
_geom_angle_atom_site_label_2
_geom_angle_atom_site_label_3
_geom_angle
C2 Ir1 C10 135.0(3)
C2 Ir1 C11 102.8(3)
C10 Ir1 C11 38.5(3)
C2 Ir1 C14 165.5(3)
C10 Ir1 C14 37.8(3)
C11 Ir1 C14 64.6(3)
C2 Ir1 C12 102.8(3)
C10 Ir1 C12 63.0(3)
C11 Ir1 C12 38.6(3)
C14 Ir1 C12 63.0(3)
C2 Ir1 C13 131.0(3)
C10 Ir1 C13 62.8(4)
C11 Ir1 C13 63.5(4)
C14 Ir1 C13 38.3(3)
C12 Ir1 C13 36.4(3)
C2 Ir1 S1 84.6(2)
C10 Ir1 S1 93.7(2)
C11 Ir1 S1 115.2(3)
C14 Ir1 S1 106.9(2)
C12 Ir1 S1 153.5(2)
C13 Ir1 S1 144.5(3)
C2 Ir1 Cl1 93.2(2)
C10 Ir1 Cl1 131.8(3)
C11 Ir1 Cl1 152.0(3)
C14 Ir1 Cl1 95.8(2)
C12 Ir1 Cl1 115.7(2)
C13 Ir1 Cl1 88.6(2)
S1 Ir1 Cl1 88.84(10)
C21 Ir2 C32 131.3(4)
C21 Ir2 C33 166.9(4)
C32 Ir2 C33 38.1(4)
C21 Ir2 C30 105.8(4)
C32 Ir2 C30 64.1(4)
C33 Ir2 C30 64.0(4)
C21 Ir2 C31 102.6(4)
C32 Ir2 C31 38.8(4)
C33 Ir2 C31 64.3(4)
C30 Ir2 C31 38.0(4)
C21 Ir2 C29 137.6(4)
C32 Ir2 C29 62.4(4)
C33 Ir2 C29 37.5(4)
C30 Ir2 C29 37.3(4)
C31 Ir2 C29 62.5(4)
C21 Ir2 S2 84.6(2)
C32 Ir2 S2 93.6(3)
C33 Ir2 S2 102.2(3)
C30 Ir2 S2 157.0(3)
C31 Ir2 S2 120.4(3)
C29 Ir2 S2 137.7(3)
C21 Ir2 Cl2 91.1(3)
C32 Ir2 Cl2 137.6(3)
C33 Ir2 Cl2 100.0(3)
C30 Ir2 Cl2 109.2(3)
C31 Ir2 Cl2 146.8(3)
C29 Ir2 Cl2 86.9(3)
S2 Ir2 Cl2 90.67(10)
C3 S1 Ir1 108.7(3)
C22 S2 Ir2 107.2(3)
C3 N1 C4 122.8(7)
C3 N1 H1 118.6
C4 N1 H1 118.6
C22 N2 C23 125.0(7)
C22 N2 H2 117.5
C23 N2 H2 117.5
C3 C1 B6 114.5(6)
C3 C1 B5 121.7(6)
B6 C1 B5 64.4(6)
C3 C1 B4 122.0(7)
B6 C1 B4 117.1(7)
B5 C1 B4 64.0(6)
C3 C1 B3 115.5(7)
B6 C1 B3 113.9(6)
B5 C1 B3 116.3(7)
B4 C1 B3 63.6(6)
C3 C1 C2 111.8(6)
B6 C1 C2 62.2(5)
B5 C1 C2 115.4(6)
B4 C1 C2 114.2(6)
B3 C1 C2 60.8(5)
B7 C2 C1 105.4(6)
B7 C2 B3 110.3(7)
C1 C2 B3 58.8(5)
B7 C2 B8 63.0(6)
C1 C2 B8 104.6(6)
B3 C2 B8 59.3(5)
B7 C2 B6 61.3(5)
C1 C2 B6 57.7(5)
B3 C2 B6 108.4(6)
B8 C2 B6 111.0(6)
B7 C2 Ir1 129.1(6)
C1 C2 Ir1 116.8(5)
B3 C2 Ir1 115.3(5)
B8 C2 Ir1 125.7(5)
B6 C2 Ir1 120.2(5)
C1 B3 B8 106.7(7)
C1 B3 B9 103.9(7)
B8 B3 B9 61.0(6)
C1 B3 C2 60.4(5)
B8 B3 C2 60.4(5)
B9 B3 C2 108.6(7)
C1 B3 B4 58.0(5)
B8 B3 B4 109.7(7)
B9 B3 B4 59.6(6)
C2 B3 B4 109.3(6)
C1 B3 H3 124.5
B8 B3 H3 120.8
B9 B3 H3 122.8
C2 B3 H3 120.4
B4 B3 H3 121.2
C1 B4 B9 103.4(7)
C1 B4 B10 103.2(7)
B9 B4 B10 61.2(6)
C1 B4 B3 58.4(5)
B9 B4 B3 58.4(6)
B10 B4 B3 107.0(8)
C1 B4 B5 57.9(5)
B9 B4 B5 108.4(7)
B10 B4 B5 59.6(6)
B3 B4 B5 107.1(7)
C1 B4 H4 125.9
B9 B4 H4 122.4
B10 B4 H4 122.6
B3 B4 H4 122.4
B5 B4 H4 121.6
C1 B5 B10 103.2(7)
C1 B5 B11 101.6(6)
B10 B5 B11 60.8(6)
C1 B5 B4 58.1(5)
B10 B5 B4 59.4(6)
B11 B5 B4 106.9(7)
C1 B5 B6 57.8(5)
B10 B5 B6 107.3(7)
B11 B5 B6 58.1(6)
B4 B5 B6 106.9(7)
C1 B5 H5 126.4
B10 B5 H5 122.3
B11 B5 H5 123.7
B4 B5 H5 122.0
B6 B5 H5 122.4
C1 B6 B11 103.7(7)
C1 B6 C2 60.1(5)
B11 B6 C2 105.8(7)
C1 B6 B7 104.3(7)
B11 B6 B7 60.3(6)
C2 B6 B7 57.6(5)
C1 B6 B5 57.8(5)
B11 B6 B5 60.7(6)
C2 B6 B5 108.3(7)
B7 B6 B5 109.2(7)
C1 B6 H6 125.0
B11 B6 H6 123.1
C2 B6 H6 122.4
B7 B6 H6 122.6
B5 B6 H6 120.6
C2 B7 B11 107.7(7)
C2 B7 B6 61.1(5)
B11 B7 B6 59.2(6)
C2 B7 B12 106.7(7)
B11 B7 B12 60.9(6)
B6 B7 B12 108.1(8)
C2 B7 B8 59.5(5)
B11 B7 B8 107.0(8)
B6 B7 B8 108.1(7)
B12 B7 B8 58.3(6)
C2 B7 H7 121.8
B11 B7 H7 122.0
B6 B7 H7 121.2
B12 B7 H7 122.3
B8 B7 H7 122.6
B3 B8 C2 60.2(5)
B3 B8 B12 108.7(8)
C2 B8 B12 106.8(7)
B3 B8 B9 59.6(6)
C2 B8 B9 107.3(7)
B12 B8 B9 61.3(6)
B3 B8 B7 106.5(7)
C2 B8 B7 57.4(5)
B12 B8 B7 60.5(6)
B9 B8 B7 108.3(7)
B3 B8 H8 121.8
C2 B8 H8 123.1
B12 B8 H8 121.0
B9 B8 H8 121.3
B7 B8 H8 122.7
B3 B9 B4 61.9(6)
B3 B9 B8 59.4(6)
B4 B9 B8 110.2(7)
B3 B9 B12 107.0(8)
B4 B9 B12 109.8(7)
B8 B9 B12 59.3(6)
B3 B9 B10 108.7(7)
B4 B9 B10 59.9(6)
B8 B9 B10 109.4(8)
B12 B9 B10 61.7(6)
B3 B9 H9 122.0
B4 B9 H9 119.9
B8 B9 H9 121.3
B12 B9 H9 121.6
B10 B9 H9 120.8
B4 B10 B5 61.0(6)
B4 B10 B9 59.0(6)
B5 B10 B9 107.7(7)
B4 B10 B11 107.6(7)
B5 B10 B11 60.2(6)
B9 B10 B11 106.0(8)
B4 B10 B12 106.9(8)
B5 B10 B12 108.3(7)
B9 B10 B12 59.0(6)
B11 B10 B12 59.4(6)
B4 B10 H10 122.0
B5 B10 H10 120.9
B9 B10 H10 123.1
B11 B10 H10 122.5
B12 B10 H10 122.2
B6 B11 B7 60.6(6)
B6 B11 B5 61.2(6)
B7 B11 B5 109.8(7)
B6 B11 B12 108.7(7)
B7 B11 B12 60.3(6)
B5 B11 B12 108.6(7)
B6 B11 B10 108.3(8)
B7 B11 B10 109.3(7)
B5 B11 B10 58.9(6)
B12 B11 B10 61.0(6)
B6 B11 H11 121.2
B7 B11 H11 120.6
B5 B11 H11 121.2
B12 B11 H11 121.2
B10 B11 H11 121.6
B8 B12 B9 59.4(6)
B8 B12 B7 61.2(6)
B9 B12 B7 107.4(7)
B8 B12 B11 107.7(7)
B9 B12 B11 106.3(8)
B7 B12 B11 58.8(6)
B8 B12 B10 107.5(7)
B9 B12 B10 59.3(6)
B7 B12 B10 107.0(7)
B11 B12 B10 59.6(6)
B8 B12 H12 121.3
B9 B12 H12 122.7
B7 B12 H12 121.9
B11 B12 H12 122.7
B10 B12 H12 122.3
C20 B13 B19 104.0(8)
C20 B13 B18 102.5(8)
B19 B13 B18 61.6(7)
C20 B13 B14 57.6(6)
B19 B13 B14 60.5(6)
B18 B13 B14 108.5(8)
C20 B13 C21 59.1(5)
B19 B13 C21 106.4(8)
B18 B13 C21 56.4(6)
B14 B13 C21 107.1(8)
C20 B13 H13 125.7
B19 B13 H13 122.0
B18 B13 H13 123.3
B14 B13 H13 121.3
C21 B13 H13 123.1
C20 B14 B15 58.8(6)
C20 B14 B13 58.5(5)
B15 B14 B13 107.9(8)
C20 B14 B19 103.9(7)
B15 B14 B19 107.4(9)
B13 B14 B19 59.5(6)
C20 B14 B20 103.6(8)
B15 B14 B20 58.7(7)
B13 B14 B20 107.8(8)
B19 B14 B20 60.6(7)
C20 B14 H14 125.3
B15 B14 H14 121.9
B13 B14 H14 121.5
B19 B14 H14 122.6
B20 B14 H14 122.8
C20 B15 B20 105.7(9)
C20 B15 B14 57.9(6)
B20 B15 B14 62.3(7)
C20 B15 B21 105.4(8)
B20 B15 B21 60.4(7)
B14 B15 B21 110.3(9)
C20 B15 B16 59.6(6)
B20 B15 B16 108.9(8)
B14 B15 B16 109.1(8)
B21 B15 B16 59.8(6)
C20 B15 H15 124.8
B20 B15 H15 121.2
B14 B15 H15 120.1
B21 B15 H15 121.7
B16 B15 H15 121.0
C20 B16 B17 103.6(8)
C20 B16 C21 58.8(5)
B17 B16 C21 58.6(6)
C20 B16 B21 103.5(8)
B17 B16 B21 60.2(6)
C21 B16 B21 106.6(8)
C20 B16 B15 57.1(6)
B17 B16 B15 107.2(8)
C21 B16 B15 106.1(8)
B21 B16 B15 59.9(6)
C20 B16 H16 125.5
B17 B16 H16 122.9
C21 B16 H16 122.6
B21 B16 H16 122.7
B15 B16 H16 122.5
C21 B17 B16 61.5(6)
C21 B17 B18 57.8(6)
B16 B17 B18 108.2(8)
C21 B17 B21 109.7(8)
B16 B17 B21 61.3(6)
B18 B17 B21 109.0(8)
C21 B17 B22 106.9(8)
B16 B17 B22 108.6(8)
B18 B17 B22 60.7(7)
B21 B17 B22 59.7(7)
C21 B17 H17 122.0
B16 B17 H17 120.6
B18 B17 H17 122.0
B21 B17 H17 120.5
B22 B17 H17 122.1
C21 B18 B17 59.7(6)
C21 B18 B13 62.2(6)
B17 B18 B13 109.7(8)
C21 B18 B22 107.9(9)
B17 B18 B22 60.2(7)
B13 B18 B22 107.8(9)
C21 B18 B19 109.1(8)
B17 B18 B19 108.9(9)
B13 B18 B19 59.2(7)
B22 B18 B19 60.1(8)
C21 B18 H18 120.9
B17 B18 H18 121.1
B13 B18 H18 120.9
B22 B18 H18 122.1
B19 B18 H18 121.5
B13 B19 B14 60.0(6)
B13 B19 B22 107.1(9)
B14 B19 B22 106.8(10)
B13 B19 B18 59.2(6)
B14 B19 B18 106.3(8)
B22 B19 B18 59.2(7)
B13 B19 B20 108.3(9)
B14 B19 B20 60.7(7)
B22 B19 B20 58.5(8)
B18 B19 B20 105.9(10)
B13 B19 H19 121.6
B14 B19 H19 122.0
B22 B19 H19 122.8
B18 B19 H19 123.3
B20 B19 H19 122.2
B15 B20 B22 106.8(8)
B15 B20 B21 60.6(7)
B22 B20 B21 59.6(7)
B15 B20 B19 106.1(9)
B22 B20 B19 60.2(8)
B21 B20 B19 108.1(8)
B15 B20 B14 59.0(7)
B22 B20 B14 106.6(9)
B21 B20 B14 107.9(8)
B19 B20 B14 58.7(7)
B15 B20 H20 122.7
B22 B20 H20 122.4
B21 B20 H20 121.1
B19 B20 H20 122.4
B14 B20 H20 122.7
B22 B21 B17 60.4(7)
B22 B21 B20 59.8(8)
B17 B21 B20 108.2(9)
B22 B21 B16 106.9(8)
B17 B21 B16 58.5(6)
B20 B21 B16 108.2(8)
B22 B21 B15 105.8(10)
B17 B21 B15 106.1(8)
B20 B21 B15 59.0(7)
B16 B21 B15 60.3(6)
B22 B21 H21 122.5
B17 B21 H21 122.3
B20 B21 H21 121.4
B16 B21 H21 122.0
B15 B21 H21 123.2
B21 B22 B20 60.6(8)
B21 B22 B17 59.9(7)
B20 B22 B17 108.5(9)
B21 B22 B18 107.9(9)
B20 B22 B18 109.2(10)
B17 B22 B18 59.1(7)
B21 B22 B19 109.8(9)
B20 B22 B19 61.3(8)
B17 B22 B19 108.4(9)
B18 B22 B19 60.6(8)
B21 B22 H22 121.3
B20 B22 H22 120.7
B17 B22 H22 122.1
B18 B22 H22 121.8
B19 B22 H22 120.5
N1 C3 C1 116.6(7)
N1 C3 S1 125.3(6)
C1 C3 S1 118.0(6)
C5 C4 C9 119.6(9)
C5 C4 N1 122.8(8)
C9 C4 N1 117.6(8)
C4 C5 C6 119.4(10)
C4 C5 H5A 120.3
C6 C5 H5A 120.3
C7 C6 C5 120.9(10)
C7 C6 H6A 119.5
C5 C6 H6A 119.5
C6 C7 C8 120.5(10)
C6 C7 H7A 119.8
C8 C7 H7A 119.8
C9 C8 C7 118.8(11)
C9 C8 H8A 120.6
C7 C8 H8A 120.6
C8 C9 C4 120.5(9)
C8 C9 H9A 119.7
C4 C9 H9A 119.7
C14 C10 C11 110.6(8)
C14 C10 C15 124.4(9)
C11 C10 C15 125.0(10)
C14 C10 Ir1 73.1(5)
C11 C10 Ir1 70.8(5)
C15 C10 Ir1 124.0(6)
C10 C11 C12 105.6(8)
C10 C11 C16 125.3(9)
C12 C11 C16 126.8(9)
C10 C11 Ir1 70.7(5)
C12 C11 Ir1 73.0(5)
C16 C11 Ir1 134.3(7)
C13 C12 C11 109.6(8)
C13 C12 C17 123.7(8)
C11 C12 C17 126.4(8)
C13 C12 Ir1 73.1(5)
C11 C12 Ir1 68.4(5)
C17 C12 Ir1 129.8(6)
C12 C13 C14 108.0(8)
C12 C13 C18 128.1(9)
C14 C13 C18 123.9(9)
C12 C13 Ir1 70.5(5)
C14 C13 Ir1 69.3(5)
C18 C13 Ir1 125.0(6)
C10 C14 C13 106.1(8)
C10 C14 C19 128.0(9)
C13 C14 C19 125.7(9)
C10 C14 Ir1 69.1(5)
C13 C14 Ir1 72.4(5)
C19 C14 Ir1 127.3(6)
C10 C15 H15A 109.5
C10 C15 H15B 109.5
H15A C15 H15B 109.5
C10 C15 H15C 109.5
H15A C15 H15C 109.5
H15B C15 H15C 109.5
C11 C16 H16A 109.5
C11 C16 H16B 109.5
H16A C16 H16B 109.5
C11 C16 H16C 109.5
H16A C16 H16C 109.5
H16B C16 H16C 109.5
C12 C17 H17A 109.5
C12 C17 H17B 109.5
H17A C17 H17B 109.5
C12 C17 H17C 109.5
H17A C17 H17C 109.5
H17B C17 H17C 109.5
C13 C18 H18A 109.5
C13 C18 H18B 109.5
H18A C18 H18B 109.5
C13 C18 H18C 109.5
H18A C18 H18C 109.5
H18B C18 H18C 109.5
C14 C19 H19A 109.5
C14 C19 H19B 109.5
H19A C19 H19B 109.5
C14 C19 H19C 109.5
H19A C19 H19C 109.5
H19B C19 H19C 109.5
C22 C20 B14 122.1(7)
C22 C20 B15 123.2(8)
B14 C20 B15 63.3(6)
C22 C20 B13 114.4(7)
B14 C20 B13 63.8(6)
B15 C20 B13 115.9(8)
C22 C20 C21 111.7(7)
B14 C20 C21 115.4(7)
B15 C20 C21 113.3(7)
B13 C20 C21 63.1(5)
C22 C20 B16 114.4(7)
B14 C20 B16 116.7(7)
B15 C20 B16 63.2(6)
B13 C20 B16 115.7(7)
C21 C20 B16 61.5(6)
B18 C21 B17 62.5(7)
B18 C21 C20 105.3(7)
B17 C21 C20 105.5(7)
B18 C21 B16 110.7(8)
B17 C21 B16 60.0(6)
C20 C21 B16 59.8(5)
B18 C21 B13 61.4(6)
B17 C21 B13 111.2(7)
C20 C21 B13 57.7(5)
B16 C21 B13 109.7(7)
B18 C21 Ir2 128.9(7)
B17 C21 Ir2 125.9(6)
C20 C21 Ir2 116.6(6)
B16 C21 Ir2 114.9(6)
B13 C21 Ir2 119.3(6)
N2 C22 C20 116.3(8)
N2 C22 S2 124.1(7)
C20 C22 S2 119.6(6)
C24 C23 C28 121.1(9)
C24 C23 N2 121.5(8)
C28 C23 N2 117.4(8)
C23 C24 C25 119.7(9)
C23 C24 H24 120.2
C25 C24 H24 120.2
C26 C25 C24 119.1(9)
C26 C25 H25 120.4
C24 C25 H25 120.4
C27 C26 C25 121.4(9)
C27 C26 H26 119.3
C25 C26 H26 119.3
C26 C27 C28 119.3(10)
C26 C27 H27 120.4
C28 C27 H27 120.4
C23 C28 C27 119.3(10)
C23 C28 H28 120.4
C27 C28 H28 120.4
C30 C29 C33 110.1(9)
C30 C29 C34 124.4(12)
C33 C29 C34 125.5(12)
C30 C29 Ir2 70.2(5)
C33 C29 Ir2 69.7(5)
C34 C29 Ir2 128.3(7)
C29 C30 C31 107.5(9)
C29 C30 C35 124.6(11)
C31 C30 C35 127.3(11)
C29 C30 Ir2 72.4(5)
C31 C30 Ir2 71.1(5)
C35 C30 Ir2 129.4(7)
C30 C31 C32 107.0(10)
C30 C31 C36 128.0(10)
C32 C31 C36 124.4(10)
C30 C31 Ir2 70.9(5)
C32 C31 Ir2 70.0(5)
C36 C31 Ir2 131.3(7)
C33 C32 C31 108.3(9)
C33 C32 C37 126.3(11)
C31 C32 C37 125.3(11)
C33 C32 Ir2 71.0(6)
C31 C32 Ir2 71.2(5)
C37 C32 Ir2 127.4(7)
C29 C33 C32 107.0(10)
C29 C33 C38 126.5(12)
C32 C33 C38 126.4(12)
C29 C33 Ir2 72.8(6)
C32 C33 Ir2 70.9(6)
C38 C33 Ir2 124.4(7)
C29 C34 H34A 109.5
C29 C34 H34B 109.5
H34A C34 H34B 109.5
C29 C34 H34C 109.5
H34A C34 H34C 109.5
H34B C34 H34C 109.5
C30 C35 H35A 109.5
C30 C35 H35B 109.5
H35A C35 H35B 109.5
C30 C35 H35C 109.5
H35A C35 H35C 109.5
H35B C35 H35C 109.5
C31 C36 H36A 109.5
C31 C36 H36B 109.5
H36A C36 H36B 109.5
C31 C36 H36C 109.5
H36A C36 H36C 109.5
H36B C36 H36C 109.5
C32 C37 H37A 109.5
C32 C37 H37B 109.5
H37A C37 H37B 109.5
C32 C37 H37C 109.5
H37A C37 H37C 109.5
H37B C37 H37C 109.5
C33 C38 H38A 109.5
C33 C38 H38B 109.5
H38A C38 H38B 109.5
C33 C38 H38C 109.5
H38A C38 H38C 109.5
H38B C38 H38C 109.5
Cl3 C39 Cl5 114.5(13)
Cl3 C39 Cl4 107.8(11)
Cl5 C39 Cl4 111.9(10)
Cl3 C39 H39 107.4
Cl5 C39 H39 107.4
Cl4 C39 H39 107.5
Cl7 C40 Cl6 109.3(8)
Cl7 C40 H40A 109.8
Cl6 C40 H40A 109.8
Cl7 C40 H40B 109.8
Cl6 C40 H40B 109.8
H40A C40 H40B 108.3

loop_
_geom_bond_atom_site_label_1
_geom_bond_atom_site_label_2
_geom_bond_distance
Ir1 C2 2.088(8)
Ir1 C10 2.163(9)
Ir1 C11 2.164(9)
Ir1 C14 2.216(9)
Ir1 C12 2.224(8)
Ir1 C13 2.258(9)
Ir1 S1 2.321(2)
Ir1 Cl1 2.435(2)
Ir2 C21 2.089(9)
Ir2 C32 2.178(9)
Ir2 C33 2.180(10)
Ir2 C30 2.192(9)
Ir2 C31 2.194(9)
Ir2 C29 2.220(9)
Ir2 S2 2.328(2)
Ir2 Cl2 2.422(3)
S1 C3 1.680(8)
S2 C22 1.676(10)
N1 C3 1.328(10)
N1 C4 1.409(10)
N1 H1 0.8700
N2 C22 1.349(11)
N2 C23 1.417(10)
N2 H2 0.8700
C1 C3 1.536(11)
C1 B6 1.688(13)
C1 B5 1.688(12)
C1 B4 1.693(13)
C1 B3 1.701(12)
C1 C2 1.730(10)
C2 B7 1.702(13)
C2 B3 1.738(13)
C2 B8 1.741(12)
C2 B6 1.766(12)
B3 B8 1.721(14)
B3 B9 1.726(14)
B3 B4 1.788(14)
B3 H3 1.1100
B4 B9 1.748(14)
B4 B10 1.765(15)
B4 B5 1.792(14)
B4 H4 1.1100
B5 B10 1.769(14)
B5 B11 1.792(15)
B5 B6 1.799(14)
B5 H5 1.1100
B6 B11 1.743(15)
B6 B7 1.768(14)
B6 H6 1.1100
B7 B11 1.763(14)
B7 B12 1.789(15)
B7 B8 1.801(15)
B7 H7 1.1100
B8 B12 1.749(15)
B8 B9 1.750(16)
B8 H8 1.1100
B9 B12 1.782(15)
B9 B10 1.787(15)
B9 H9 1.1100
B10 B11 1.803(15)
B10 B12 1.830(16)
B10 H10 1.1100
B11 B12 1.800(15)
B11 H11 1.1100
B12 H12 1.1100
B13 C20 1.692(13)
B13 B19 1.771(17)
B13 B18 1.772(15)
B13 B14 1.780(14)
B13 C21 1.785(13)
B13 H13 1.1100
B14 C20 1.675(13)
B14 B15 1.767(18)
B14 B19 1.789(16)
B14 B20 1.825(18)
B14 H14 1.1100
B15 C20 1.691(14)
B15 B20 1.762(17)
B15 B21 1.790(16)
B15 B16 1.798(15)
B15 H15 1.1100
B16 C20 1.737(13)
B16 B17 1.740(16)
B16 C21 1.766(15)
B16 B21 1.790(16)
B16 H16 1.1100
B17 C21 1.715(14)
B17 B18 1.761(18)
B17 B21 1.772(15)
B17 B22 1.779(17)
B17 H17 1.1100
B18 C21 1.681(14)
B18 B22 1.788(18)
B18 B19 1.814(18)
B18 H18 1.1100
B19 B22 1.81(2)
B19 B20 1.824(19)
B19 H19 1.1100
B20 B22 1.772(18)
B20 B21 1.786(18)
B20 H20 1.1100
B21 B22 1.77(2)
B21 H21 1.1100
B22 H22 1.1100
C4 C5 1.372(13)
C4 C9 1.399(12)
C5 C6 1.396(14)
C5 H5A 0.9400
C6 C7 1.353(16)
C6 H6A 0.9400
C7 C8 1.398(16)
C7 H7A 0.9400
C8 C9 1.382(14)
C8 H8A 0.9400
C9 H9A 0.9400
C10 C14 1.419(13)
C10 C11 1.427(13)
C10 C15 1.511(13)
C11 C12 1.451(13)
C11 C16 1.486(13)
C12 C13 1.399(13)
C12 C17 1.524(12)
C13 C14 1.467(13)
C13 C18 1.503(13)
C14 C19 1.489(13)
C15 H15A 0.9700
C15 H15B 0.9700
C15 H15C 0.9700
C16 H16A 0.9700
C16 H16B 0.9700
C16 H16C 0.9700
C17 H17A 0.9700
C17 H17B 0.9700
C17 H17C 0.9700
C18 H18A 0.9700
C18 H18B 0.9700
C18 H18C 0.9700
C19 H19A 0.9700
C19 H19B 0.9700
C19 H19C 0.9700
C20 C22 1.510(12)
C20 C21 1.718(12)
C23 C24 1.362(12)
C23 C28 1.378(12)
C24 C25 1.429(13)
C24 H24 0.9400
C25 C26 1.370(14)
C25 H25 0.9400
C26 C27 1.369(15)
C26 H26 0.9400
C27 C28 1.425(14)
C27 H27 0.9400
C28 H28 0.9400
C29 C30 1.412(15)
C29 C33 1.415(16)
C29 C34 1.523(14)
C30 C31 1.430(14)
C30 C35 1.508(16)
C31 C32 1.453(14)
C31 C36 1.499(16)
C32 C33 1.421(15)
C32 C37 1.529(16)
C33 C38 1.532(16)
C34 H34A 0.9700
C34 H34B 0.9700
C34 H34C 0.9700
C35 H35A 0.9700
C35 H35B 0.9700
C35 H35C 0.9700
C36 H36A 0.9700
C36 H36B 0.9700
C36 H36C 0.9700
C37 H37A 0.9700
C37 H37B 0.9700
C37 H37C 0.9700
C38 H38A 0.9700
C38 H38B 0.9700
C38 H38C 0.9700
C39 Cl3 1.673(18)
C39 Cl5 1.690(19)
C39 Cl4 1.762(19)
C39 H39 0.9900
C40 Cl7 1.717(16)
C40 Cl6 1.767(13)
C40 H40A 0.9800
C40 H40B 0.9800

loop_
_geom_hbond_atom_site_label_D
_geom_hbond_atom_site_label_H
_geom_hbond_atom_site_label_A
_geom_hbond_distance_DH
_geom_hbond_distance_HA
_geom_hbond_distance_DA
_geom_hbond_angle_DHA
_geom_hbond_site_symmetry_A
N1 H1 Cl2 0.87 2.41 3.191(7) 149.9 2_666
N2 H2 Cl1 0.87 2.56 3.355(7) 152.6 2_766

loop_
_geom_torsion_atom_site_label_1
_geom_torsion_atom_site_label_2
_geom_torsion_atom_site_label_3
_geom_torsion_atom_site_label_4
_geom_torsion
C3 C1 C2 B7 -147.4(7)
B6 C1 C2 B7 -40.3(6)
B5 C1 C2 B7 -2.6(9)
B4 C1 C2 B7 68.9(8)
B3 C1 C2 B7 104.7(7)
C3 C1 C2 B3 107.9(7)
B6 C1 C2 B3 -145.0(7)
B5 C1 C2 B3 -107.3(7)
B4 C1 C2 B3 -35.9(7)
C3 C1 C2 B8 147.1(6)
B6 C1 C2 B8 -105.8(7)
B5 C1 C2 B8 -68.1(8)
B4 C1 C2 B8 3.3(8)
B3 C1 C2 B8 39.2(6)
C3 C1 C2 B6 -107.1(7)
B5 C1 C2 B6 37.7(7)
B4 C1 C2 B6 109.1(7)
B3 C1 C2 B6 145.0(7)
C3 C1 C2 Ir1 3.2(8)
B6 C1 C2 Ir1 110.3(6)
B5 C1 C2 Ir1 148.0(6)
B4 C1 C2 Ir1 -140.6(6)
B3 C1 C2 Ir1 -104.7(6)
C3 C1 B3 B8 -142.1(7)
B6 C1 B3 B8 -6.5(10)
B5 C1 B3 B8 65.6(9)
B4 C1 B3 B8 103.2(8)
C2 C1 B3 B8 -40.2(6)
C3 C1 B3 B9 154.4(7)
B6 C1 B3 B9 -69.9(9)
B5 C1 B3 B9 2.1(10)
B4 C1 B3 B9 39.7(7)
C2 C1 B3 B9 -103.7(7)
C3 C1 B3 C2 -101.9(7)
B6 C1 B3 C2 33.7(7)
B5 C1 B3 C2 105.8(7)
B4 C1 B3 C2 143.4(7)
C3 C1 B3 B4 114.7(8)
B6 C1 B3 B4 -109.7(8)
B5 C1 B3 B4 -37.6(7)
C2 C1 B3 B4 -143.4(7)
B7 C2 B3 C1 -96.1(7)
B8 C2 B3 C1 -134.7(7)
B6 C2 B3 C1 -30.7(6)
Ir1 C2 B3 C1 107.2(5)
B7 C2 B3 B8 38.6(7)
C1 C2 B3 B8 134.7(7)
B6 C2 B3 B8 104.0(7)
Ir1 C2 B3 B8 -118.1(6)
B7 C2 B3 B9 -0.3(9)
C1 C2 B3 B9 95.8(7)
B8 C2 B3 B9 -38.9(7)
B6 C2 B3 B9 65.1(8)
Ir1 C2 B3 B9 -157.0(5)
B7 C2 B3 B4 -63.7(8)
C1 C2 B3 B4 32.4(6)
B8 C2 B3 B4 -102.3(8)
B6 C2 B3 B4 1.7(9)
Ir1 C2 B3 B4 139.6(6)
C3 C1 B4 B9 -143.9(7)
B6 C1 B4 B9 65.7(8)
B5 C1 B4 B9 103.5(7)
B3 C1 B4 B9 -39.0(6)
C2 C1 B4 B9 -4.2(9)
C3 C1 B4 B10 153.1(7)
B6 C1 B4 B10 2.7(9)
B5 C1 B4 B10 40.5(6)
B3 C1 B4 B10 -102.0(8)
C2 C1 B4 B10 -67.2(8)
C3 C1 B4 B3 -104.9(8)
B6 C1 B4 B3 104.7(7)
B5 C1 B4 B3 142.5(7)
C2 C1 B4 B3 34.8(6)
C3 C1 B4 B5 112.6(8)
B6 C1 B4 B5 -37.8(7)
B3 C1 B4 B5 -142.5(7)
C2 C1 B4 B5 -107.7(7)
B8 B3 B4 C1 -97.9(7)
B9 B3 B4 C1 -134.1(7)
C2 B3 B4 C1 -33.3(6)
C1 B3 B4 B9 134.1(7)
B8 B3 B4 B9 36.2(7)
C2 B3 B4 B9 100.7(8)
C1 B3 B4 B10 95.3(7)
B8 B3 B4 B10 -2.6(9)
B9 B3 B4 B10 -38.8(7)
C2 B3 B4 B10 62.0(9)
C1 B3 B4 B5 32.6(6)
B8 B3 B4 B5 -65.3(9)
B9 B3 B4 B5 -101.5(8)
C2 B3 B4 B5 -0.7(9)
C3 C1 B5 B10 -153.5(7)
B6 C1 B5 B10 102.4(7)
B4 C1 B5 B10 -40.4(7)
B3 C1 B5 B10 -3.0(9)
C2 C1 B5 B10 65.5(8)
C3 C1 B5 B11 144.1(7)
B6 C1 B5 B11 39.9(6)
B4 C1 B5 B11 -102.8(7)
B3 C1 B5 B11 -65.4(9)
C2 C1 B5 B11 3.1(9)
C3 C1 B5 B4 -113.1(8)
B6 C1 B5 B4 142.8(7)
B3 C1 B5 B4 37.4(7)
C2 C1 B5 B4 105.9(7)
C3 C1 B5 B6 104.2(8)
B4 C1 B5 B6 -142.8(7)
B3 C1 B5 B6 -105.4(8)
C2 C1 B5 B6 -36.9(6)
B9 B4 B5 C1 -94.5(7)
B10 B4 B5 C1 -132.9(7)
B3 B4 B5 C1 -32.8(6)
C1 B4 B5 B10 132.9(7)
B9 B4 B5 B10 38.4(7)
B3 B4 B5 B10 100.0(8)
C1 B4 B5 B11 93.3(7)
B9 B4 B5 B11 -1.2(9)
B10 B4 B5 B11 -39.5(7)
B3 B4 B5 B11 60.5(8)
C1 B4 B5 B6 32.4(6)
B9 B4 B5 B6 -62.2(9)
B10 B4 B5 B6 -100.5(8)
B3 B4 B5 B6 -0.5(9)
C3 C1 B6 B11 -156.6(7)
B5 C1 B6 B11 -41.7(6)
B4 C1 B6 B11 -4.0(9)
B3 C1 B6 B11 67.3(8)
C2 C1 B6 B11 100.6(6)
C3 C1 B6 C2 102.8(7)
B5 C1 B6 C2 -142.2(6)
B4 C1 B6 C2 -104.6(7)
B3 C1 B6 C2 -33.2(7)
C3 C1 B6 B7 141.1(7)
B5 C1 B6 B7 -104.0(7)
B4 C1 B6 B7 -66.3(9)
B3 C1 B6 B7 5.0(9)
C2 C1 B6 B7 38.3(6)
C3 C1 B6 B5 -114.9(7)
B4 C1 B6 B5 37.7(7)
B3 C1 B6 B5 109.0(7)
C2 C1 B6 B5 142.2(6)
B7 C2 B6 C1 134.7(7)
B3 C2 B6 C1 31.1(6)
B8 C2 B6 C1 94.5(7)
Ir1 C2 B6 C1 -104.4(6)
B7 C2 B6 B11 37.8(7)
C1 C2 B6 B11 -96.9(7)
B3 C2 B6 B11 -65.8(8)
B8 C2 B6 B11 -2.4(9)
Ir1 C2 B6 B11 158.7(6)
C1 C2 B6 B7 -134.7(7)
B3 C2 B6 B7 -103.6(7)
B8 C2 B6 B7 -40.2(7)
Ir1 C2 B6 B7 120.9(7)
B7 C2 B6 B5 101.6(8)
C1 C2 B6 B5 -33.1(6)
B3 C2 B6 B5 -1.9(9)
B8 C2 B6 B5 61.4(8)
Ir1 C2 B6 B5 -137.5(6)
B10 B5 B6 C1 -95.0(7)
B11 B5 B6 C1 -132.2(7)
B4 B5 B6 C1 -32.5(6)
C1 B5 B6 B11 132.2(7)
B10 B5 B6 B11 37.3(7)
B4 B5 B6 B11 99.8(7)
C1 B5 B6 C2 34.0(6)
B10 B5 B6 C2 -61.0(8)
B11 B5 B6 C2 -98.3(7)
B4 B5 B6 C2 1.5(9)
C1 B5 B6 B7 95.1(7)
B10 B5 B6 B7 0.2(9)
B11 B5 B6 B7 -37.1(7)
B4 B5 B6 B7 62.6(9)
C1 C2 B7 B11 0.8(9)
B3 C2 B7 B11 62.7(8)
B8 C2 B7 B11 99.7(8)
B6 C2 B7 B11 -37.8(7)
Ir1 C2 B7 B11 -144.8(6)
C1 C2 B7 B6 38.6(6)
B3 C2 B7 B6 100.4(7)
B8 C2 B7 B6 137.4(7)
Ir1 C2 B7 B6 -107.0(7)
C1 C2 B7 B12 -63.3(8)
B3 C2 B7 B12 -1.4(9)
B8 C2 B7 B12 35.6(7)
B6 C2 B7 B12 -101.8(8)
Ir1 C2 B7 B12 151.2(6)
C1 C2 B7 B8 -98.9(7)
B3 C2 B7 B8 -37.0(7)
B6 C2 B7 B8 -137.4(7)
Ir1 C2 B7 B8 115.5(7)
C1 B6 B7 C2 -39.5(6)
B11 B6 B7 C2 -137.2(8)
B5 B6 B7 C2 -99.9(7)
C1 B6 B7 B11 97.8(8)
C2 B6 B7 B11 137.2(8)
B5 B6 B7 B11 37.3(7)
C1 B6 B7 B12 60.0(8)
B11 B6 B7 B12 -37.7(7)
C2 B6 B7 B12 99.5(8)
B5 B6 B7 B12 -0.4(9)
C1 B6 B7 B8 -1.6(9)
B11 B6 B7 B8 -99.4(8)
C2 B6 B7 B8 37.8(6)
B5 B6 B7 B8 -62.1(8)
C1 B3 B8 C2 40.2(6)
B9 B3 B8 C2 137.1(7)
B4 B3 B8 C2 101.5(7)
C1 B3 B8 B12 -58.9(9)
B9 B3 B8 B12 38.1(7)
C2 B3 B8 B12 -99.1(7)
B4 B3 B8 B12 2.4(10)
C1 B3 B8 B9 -96.9(7)
C2 B3 B8 B9 -137.1(7)
B4 B3 B8 B9 -35.6(7)
C1 B3 B8 B7 4.9(9)
B9 B3 B8 B7 101.9(8)
C2 B3 B8 B7 -35.3(6)
B4 B3 B8 B7 66.2(9)
B7 C2 B8 B3 -139.0(7)
C1 C2 B8 B3 -38.9(6)
B6 C2 B8 B3 -99.5(7)
Ir1 C2 B8 B3 100.7(7)
B7 C2 B8 B12 -36.6(7)
C1 C2 B8 B12 63.4(8)
B3 C2 B8 B12 102.4(8)
B6 C2 B8 B12 2.8(9)
Ir1 C2 B8 B12 -157.0(6)
B7 C2 B8 B9 -101.0(8)
C1 C2 B8 B9 -1.0(8)
B3 C2 B8 B9 37.9(7)
B6 C2 B8 B9 -61.6(8)
Ir1 C2 B8 B9 138.6(6)
C1 C2 B8 B7 100.0(7)
B3 C2 B8 B7 139.0(7)
B6 C2 B8 B7 39.4(7)
Ir1 C2 B8 B7 -120.4(7)
C2 B7 B8 B3 36.5(6)
B11 B7 B8 B3 -64.4(9)
B6 B7 B8 B3 -2.1(9)
B12 B7 B8 B3 -102.5(8)
B11 B7 B8 C2 -100.9(8)
B6 B7 B8 C2 -38.6(6)
B12 B7 B8 C2 -139.0(8)
C2 B7 B8 B12 139.0(8)
B11 B7 B8 B12 38.1(7)
B6 B7 B8 B12 100.5(8)
C2 B7 B8 B9 99.3(7)
B11 B7 B8 B9 -1.7(9)
B6 B7 B8 B9 60.7(9)
B12 B7 B8 B9 -39.8(7)
C1 B3 B9 B4 -38.9(6)
B8 B3 B9 B4 -140.5(7)
C2 B3 B9 B4 -101.9(7)
C1 B3 B9 B8 101.6(7)
C2 B3 B9 B8 38.6(6)
B4 B3 B9 B8 140.5(7)
C1 B3 B9 B12 64.9(9)
B8 B3 B9 B12 -36.8(7)
C2 B3 B9 B12 1.8(9)
B4 B3 B9 B12 103.7(8)
C1 B3 B9 B10 -0.3(9)
B8 B3 B9 B10 -101.9(8)
C2 B3 B9 B10 -63.3(9)
B4 B3 B9 B10 38.6(7)
C1 B4 B9 B3 39.0(6)
B10 B4 B9 B3 136.9(8)
B5 B4 B9 B3 99.2(7)
C1 B4 B9 B8 3.4(9)
B10 B4 B9 B8 101.2(8)
B3 B4 B9 B8 -35.6(7)
B5 B4 B9 B8 63.6(9)
C1 B4 B9 B12 -60.2(9)
B10 B4 B9 B12 37.7(7)
B3 B4 B9 B12 -99.2(8)
B5 B4 B9 B12 0.0(10)
C1 B4 B9 B10 -97.9(7)
B3 B4 B9 B10 -136.9(8)
B5 B4 B9 B10 -37.7(7)
C2 B8 B9 B3 -38.2(6)
B12 B8 B9 B3 -138.2(8)
B7 B8 B9 B3 -98.8(7)
B3 B8 B9 B4 36.7(7)
C2 B8 B9 B4 -1.5(9)
B12 B8 B9 B4 -101.5(8)
B7 B8 B9 B4 -62.1(9)
B3 B8 B9 B12 138.2(8)
C2 B8 B9 B12 100.0(8)
B7 B8 B9 B12 39.4(7)
B3 B8 B9 B10 100.8(8)
C2 B8 B9 B10 62.5(9)
B12 B8 B9 B10 -37.5(7)
B7 B8 B9 B10 1.9(9)
C1 B4 B10 B5 -39.6(6)
B9 B4 B10 B5 -137.8(8)
B3 B4 B10 B5 -100.2(7)
C1 B4 B10 B9 98.2(7)
B3 B4 B10 B9 37.5(7)
B5 B4 B10 B9 137.8(8)
C1 B4 B10 B11 -0.2(9)
B9 B4 B10 B11 -98.4(8)
B3 B4 B10 B11 -60.8(9)
B5 B4 B10 B11 39.4(7)
C1 B4 B10 B12 62.3(8)
B9 B4 B10 B12 -35.8(7)
B3 B4 B10 B12 1.7(9)
B5 B4 B10 B12 101.9(8)
C1 B5 B10 B4 39.7(6)
B11 B5 B10 B4 135.8(7)
B6 B5 B10 B4 99.7(7)
C1 B5 B10 B9 2.6(9)
B11 B5 B10 B9 98.6(8)
B4 B5 B10 B9 -37.2(7)
B6 B5 B10 B9 62.5(9)
C1 B5 B10 B11 -96.1(7)
B4 B5 B10 B11 -135.8(7)
B6 B5 B10 B11 -36.1(7)
C1 B5 B10 B12 -59.9(8)
B11 B5 B10 B12 36.2(7)
B4 B5 B10 B12 -99.6(8)
B6 B5 B10 B12 0.1(9)
B3 B9 B10 B4 -39.6(7)
B8 B9 B10 B4 -102.7(8)
B12 B9 B10 B4 -139.2(8)
B3 B9 B10 B5 -1.5(10)
B4 B9 B10 B5 38.1(7)
B8 B9 B10 B5 -64.6(9)
B12 B9 B10 B5 -101.1(8)
B3 B9 B10 B11 61.7(9)
B4 B9 B10 B11 101.3(8)
B8 B9 B10 B11 -1.4(9)
B12 B9 B10 B11 -37.9(7)
B3 B9 B10 B12 99.6(8)
B4 B9 B10 B12 139.2(8)
B8 B9 B10 B12 36.5(7)
C1 B6 B11 B7 -98.9(7)
C2 B6 B11 B7 -36.6(6)
B5 B6 B11 B7 -139.0(8)
C1 B6 B11 B5 40.2(6)
C2 B6 B11 B5 102.4(7)
B7 B6 B11 B5 139.0(8)
C1 B6 B11 B12 -61.3(8)
C2 B6 B11 B12 1.0(9)
B7 B6 B11 B12 37.6(7)
B5 B6 B11 B12 -101.4(8)
C1 B6 B11 B10 3.5(9)
C2 B6 B11 B10 65.8(8)
B7 B6 B11 B10 102.3(8)
B5 B6 B11 B10 -36.7(7)
C2 B7 B11 B6 38.6(7)
B12 B7 B11 B6 138.3(8)
B8 B7 B11 B6 101.3(8)
C2 B7 B11 B5 1.0(10)
B6 B7 B11 B5 -37.6(7)
B12 B7 B11 B5 100.6(8)
B8 B7 B11 B5 63.7(9)
C2 B7 B11 B12 -99.6(8)
B6 B7 B11 B12 -138.3(8)
B8 B7 B11 B12 -36.9(7)
C2 B7 B11 B10 -61.9(9)
B6 B7 B11 B10 -100.6(8)
B12 B7 B11 B10 37.7(7)
B8 B7 B11 B10 0.8(10)
C1 B5 B11 B6 -39.8(6)
B10 B5 B11 B6 -138.5(7)
B4 B5 B11 B6 -99.7(7)
C1 B5 B11 B7 -2.4(9)
B10 B5 B11 B7 -101.2(8)
B4 B5 B11 B7 -62.3(9)
B6 B5 B11 B7 37.4(7)
C1 B5 B11 B12 61.8(8)
B10 B5 B11 B12 -37.0(7)
B4 B5 B11 B12 1.9(9)
B6 B5 B11 B12 101.6(8)
C1 B5 B11 B10 98.8(7)
B4 B5 B11 B10 38.9(7)
B6 B5 B11 B10 138.5(7)
B4 B10 B11 B6 -2.1(9)
B5 B10 B11 B6 37.6(7)
B9 B10 B11 B6 -64.0(8)
B12 B10 B11 B6 -101.7(7)
B4 B10 B11 B7 62.2(9)
B5 B10 B11 B7 102.0(8)
B9 B10 B11 B7 0.4(10)
B12 B10 B11 B7 -37.4(7)
B4 B10 B11 B5 -39.8(7)
B9 B10 B11 B5 -101.6(7)
B12 B10 B11 B5 -139.3(7)
B4 B10 B11 B12 99.6(8)
B5 B10 B11 B12 139.3(7)
B9 B10 B11 B12 37.8(7)
B3 B8 B12 B9 -37.4(7)
C2 B8 B12 B9 -100.9(8)
B7 B8 B12 B9 -136.2(8)
B3 B8 B12 B7 98.8(8)
C2 B8 B12 B7 35.2(7)
B9 B8 B12 B7 136.2(8)
B3 B8 B12 B11 61.5(9)
C2 B8 B12 B11 -2.1(10)
B9 B8 B12 B11 98.8(8)
B7 B8 B12 B11 -37.3(7)
B3 B8 B12 B10 -1.3(9)
C2 B8 B12 B10 -64.9(9)
B9 B8 B12 B10 36.0(7)
B7 B8 B12 B10 -100.2(8)
B3 B9 B12 B8 36.8(7)
B4 B9 B12 B8 102.4(8)
B10 B9 B12 B8 139.3(7)
B3 B9 B12 B7 -2.7(10)
B4 B9 B12 B7 62.9(10)
B8 B9 B12 B7 -39.5(7)
B10 B9 B12 B7 99.8(8)
B3 B9 B12 B11 -64.4(9)
B4 B9 B12 B11 1.2(10)
B8 B9 B12 B11 -101.2(8)
B10 B9 B12 B11 38.1(7)
B3 B9 B12 B10 -102.5(8)
B4 B9 B12 B10 -36.9(7)
B8 B9 B12 B10 -139.3(7)
C2 B7 B12 B8 -36.2(7)
B11 B7 B12 B8 -137.5(8)
B6 B7 B12 B8 -100.6(8)
C2 B7 B12 B9 2.5(10)
B11 B7 B12 B9 -98.9(8)
B6 B7 B12 B9 -61.9(9)
B8 B7 B12 B9 38.7(7)
C2 B7 B12 B11 101.4(8)
B6 B7 B12 B11 37.0(7)
B8 B7 B12 B11 137.5(8)
C2 B7 B12 B10 64.9(8)
B11 B7 B12 B10 -36.5(7)
B6 B7 B12 B10 0.5(9)
B8 B7 B12 B10 101.0(8)
B6 B11 B12 B8 0.7(10)
B7 B11 B12 B8 38.4(7)
B5 B11 B12 B8 -64.3(9)
B10 B11 B12 B8 -100.4(8)
B6 B11 B12 B9 63.1(9)
B7 B11 B12 B9 100.8(8)
B5 B11 B12 B9 -1.9(10)
B10 B11 B12 B9 -38.0(7)
B6 B11 B12 B7 -37.7(7)
B5 B11 B12 B7 -102.7(8)
B10 B11 B12 B7 -138.7(8)
B6 B11 B12 B10 101.0(8)
B7 B11 B12 B10 138.7(8)
B5 B11 B12 B10 36.1(7)
B4 B10 B12 B8 -0.3(9)
B5 B10 B12 B8 64.0(9)
B9 B10 B12 B8 -36.1(7)
B11 B10 B12 B8 100.6(8)
B4 B10 B12 B9 35.8(7)
B5 B10 B12 B9 100.1(8)
B11 B10 B12 B9 136.6(8)
B4 B10 B12 B7 -64.7(9)
B5 B10 B12 B7 -0.4(9)
B9 B10 B12 B7 -100.5(8)
B11 B10 B12 B7 36.2(7)
B4 B10 B12 B11 -100.8(8)
B5 B10 B12 B11 -36.6(7)
B9 B10 B12 B11 -136.6(8)
B19 B13 B14 C20 -133.4(9)
B18 B13 B14 C20 -93.4(8)
C21 B13 B14 C20 -33.8(7)
C20 B13 B14 B15 33.3(7)
B19 B13 B14 B15 -100.0(9)
B18 B13 B14 B15 -60.0(9)
C21 B13 B14 B15 -0.5(10)
C20 B13 B14 B19 133.4(9)
B18 B13 B14 B19 40.0(9)
C21 B13 B14 B19 99.5(9)
C20 B13 B14 B20 95.3(9)
B19 B13 B14 B20 -38.0(8)
B18 B13 B14 B20 2.0(10)
C21 B13 B14 B20 61.5(9)
B13 B14 B15 C20 -33.2(7)
B19 B14 B15 C20 -96.0(8)
B20 B14 B15 C20 -133.6(8)
C20 B14 B15 B20 133.6(8)
B13 B14 B15 B20 100.4(8)
B19 B14 B15 B20 37.6(8)
C20 B14 B15 B21 95.8(8)
B13 B14 B15 B21 62.6(10)
B19 B14 B15 B21 -0.2(10)
B20 B14 B15 B21 -37.8(7)
C20 B14 B15 B16 31.8(7)
B13 B14 B15 B16 -1.4(10)
B19 B14 B15 B16 -64.2(9)
B20 B14 B15 B16 -101.8(9)
B20 B15 B16 C20 -97.5(9)
B14 B15 B16 C20 -31.2(7)
B21 B15 B16 C20 -134.1(9)
C20 B15 B16 B17 95.3(8)
B20 B15 B16 B17 -2.2(11)
B14 B15 B16 B17 64.2(9)
B21 B15 B16 B17 -38.7(8)
C20 B15 B16 C21 34.0(7)
B20 B15 B16 C21 -63.6(10)
B14 B15 B16 C21 2.8(10)
B21 B15 B16 C21 -100.1(9)
C20 B15 B16 B21 134.1(9)
B20 B15 B16 B21 36.6(8)
B14 B15 B16 B21 102.9(9)
C20 B16 B17 C21 -39.3(6)
B21 B16 B17 C21 -137.3(8)
B15 B16 B17 C21 -98.7(8)
C20 B16 B17 B18 -4.1(9)
C21 B16 B17 B18 35.2(7)
B21 B16 B17 B18 -102.1(9)
B15 B16 B17 B18 -63.5(9)
C20 B16 B17 B21 97.9(8)
C21 B16 B17 B21 137.3(8)
B15 B16 B17 B21 38.6(8)
C20 B16 B17 B22 60.2(9)
C21 B16 B17 B22 99.5(9)
B21 B16 B17 B22 -37.7(8)
B15 B16 B17 B22 0.8(11)
B16 B17 B18 C21 -36.7(7)
B21 B17 B18 C21 -101.8(8)
B22 B17 B18 C21 -138.3(9)
C21 B17 B18 B13 38.5(7)
B16 B17 B18 B13 1.7(10)
B21 B17 B18 B13 -63.3(10)
B22 B17 B18 B13 -99.8(9)
C21 B17 B18 B22 138.3(9)
B16 B17 B18 B22 101.5(9)
B21 B17 B18 B22 36.5(8)
C21 B17 B18 B19 101.6(8)
B16 B17 B18 B19 64.9(10)
B21 B17 B18 B19 -0.2(11)
B22 B17 B18 B19 -36.6(8)
C20 B13 B18 C21 38.9(6)
B19 B13 B18 C21 138.2(9)
B14 B13 B18 C21 98.6(8)
C20 B13 B18 B17 1.5(10)
B19 B13 B18 B17 100.7(9)
B14 B13 B18 B17 61.2(10)
C21 B13 B18 B17 -37.4(7)
C20 B13 B18 B22 -62.4(10)
B19 B13 B18 B22 36.8(9)
B14 B13 B18 B22 -2.7(11)
C21 B13 B18 B22 -101.3(9)
C20 B13 B18 B19 -99.2(8)
B14 B13 B18 B19 -39.5(8)
C21 B13 B18 B19 -138.2(9)
C20 B13 B19 B14 -39.3(7)
B18 B13 B19 B14 -136.1(9)
C21 B13 B19 B14 -100.7(8)
C20 B13 B19 B22 60.6(9)
B18 B13 B19 B22 -36.3(8)
B14 B13 B19 B22 99.8(10)
C21 B13 B19 B22 -0.9(10)
C20 B13 B19 B18 96.9(8)
B14 B13 B19 B18 136.1(9)
C21 B13 B19 B18 35.4(7)
C20 B13 B19 B20 -1.1(10)
B18 B13 B19 B20 -97.9(10)
B14 B13 B19 B20 38.2(8)
C21 B13 B19 B20 -62.5(9)
C20 B14 B19 B13 39.7(7)
B15 B14 B19 B13 100.9(8)
B20 B14 B19 B13 137.7(9)
C20 B14 B19 B22 -60.7(10)
B15 B14 B19 B22 0.5(10)
B13 B14 B19 B22 -100.4(9)
B20 B14 B19 B22 37.3(8)
C20 B14 B19 B18 1.4(11)
B15 B14 B19 B18 62.5(10)
B13 B14 B19 B18 -38.3(8)
B20 B14 B19 B18 99.4(10)
C20 B14 B19 B20 -98.0(9)
B15 B14 B19 B20 -36.8(7)
B13 B14 B19 B20 -137.7(9)
C21 B18 B19 B13 -38.7(8)
B17 B18 B19 B13 -102.2(9)
B22 B18 B19 B13 -138.8(9)
C21 B18 B19 B14 0.1(13)
B17 B18 B19 B14 -63.5(11)
B13 B18 B19 B14 38.7(8)
B22 B18 B19 B14 -100.1(10)
C21 B18 B19 B22 100.2(10)
B17 B18 B19 B22 36.7(8)
B13 B18 B19 B22 138.8(9)
C21 B18 B19 B20 63.5(11)
B17 B18 B19 B20 0.0(11)
B13 B18 B19 B20 102.1(9)
B22 B18 B19 B20 -36.7(8)
C20 B15 B20 B22 -60.0(11)
B14 B15 B20 B22 -99.6(10)
B21 B15 B20 B22 39.0(9)
B16 B15 B20 B22 2.6(12)
C20 B15 B20 B21 -99.0(8)
B14 B15 B20 B21 -138.6(8)
B16 B15 B20 B21 -36.3(8)
C20 B15 B20 B19 3.0(10)
B14 B15 B20 B19 -36.5(8)
B21 B15 B20 B19 102.1(9)
B16 B15 B20 B19 65.7(10)
C20 B15 B20 B14 39.6(7)
B21 B15 B20 B14 138.6(8)
B16 B15 B20 B14 102.2(9)
B13 B19 B20 B15 -1.2(11)
B14 B19 B20 B15 36.6(8)
B22 B19 B20 B15 -100.5(9)
B18 B19 B20 B15 -63.4(10)
B13 B19 B20 B22 99.2(9)
B14 B19 B20 B22 137.1(9)
B18 B19 B20 B22 37.1(8)
B13 B19 B20 B21 62.4(11)
B14 B19 B20 B21 100.3(9)
B22 B19 B20 B21 -36.8(8)
B18 B19 B20 B21 0.3(11)
B13 B19 B20 B14 -37.9(8)
B22 B19 B20 B14 -137.1(9)
B18 B19 B20 B14 -100.1(9)
C20 B14 B20 B15 -39.6(7)
B13 B14 B20 B15 -100.5(8)
B19 B14 B20 B15 -138.0(8)
C20 B14 B20 B22 60.4(10)
B15 B14 B20 B22 99.9(9)
B13 B14 B20 B22 -0.5(11)
B19 B14 B20 B22 -38.1(9)
C20 B14 B20 B21 -2.3(10)
B15 B14 B20 B21 37.3(8)
B13 B14 B20 B21 -63.2(10)
B19 B14 B20 B21 -100.7(9)
C20 B14 B20 B19 98.4(8)
B15 B14 B20 B19 138.0(8)
B13 B14 B20 B19 37.5(8)
C21 B17 B21 B22 -98.5(9)
B16 B17 B21 B22 -137.8(9)
B18 B17 B21 B22 -36.9(8)
C21 B17 B21 B20 -61.3(10)
B16 B17 B21 B20 -100.6(9)
B18 B17 B21 B20 0.4(11)
B22 B17 B21 B20 37.2(9)
C21 B17 B21 B16 39.3(8)
B18 B17 B21 B16 100.9(8)
B22 B17 B21 B16 137.8(9)
C21 B17 B21 B15 0.8(12)
B16 B17 B21 B15 -38.5(8)
B18 B17 B21 B15 62.4(10)
B22 B17 B21 B15 99.3(10)
B15 B20 B21 B22 135.7(9)
B19 B20 B21 B22 37.1(8)
B14 B20 B21 B22 99.1(9)
B15 B20 B21 B17 98.2(9)
B22 B20 B21 B17 -37.5(8)
B19 B20 B21 B17 -0.4(11)
B14 B20 B21 B17 61.7(10)
B15 B20 B21 B16 36.4(8)
B22 B20 B21 B16 -99.4(9)
B19 B20 B21 B16 -62.3(11)
B14 B20 B21 B16 -0.2(11)
B22 B20 B21 B15 -135.7(9)
B19 B20 B21 B15 -98.6(9)
B14 B20 B21 B15 -36.6(8)
C20 B16 B21 B22 -60.5(10)
B17 B16 B21 B22 37.6(8)
C21 B16 B21 B22 0.5(11)
B15 B16 B21 B22 -98.9(10)
C20 B16 B21 B17 -98.1(8)
C21 B16 B21 B17 -37.1(7)
B15 B16 B21 B17 -136.5(9)
C20 B16 B21 B20 2.5(10)
B17 B16 B21 B20 100.6(9)
C21 B16 B21 B20 63.5(10)
B15 B16 B21 B20 -35.8(8)
C20 B16 B21 B15 38.4(7)
B17 B16 B21 B15 136.5(9)
C21 B16 B21 B15 99.3(8)
C20 B15 B21 B22 60.7(10)
B20 B15 B21 B22 -38.8(8)
B14 B15 B21 B22 -0.2(10)
B16 B15 B21 B22 100.7(9)
C20 B15 B21 B17 -2.3(11)
B20 B15 B21 B17 -101.9(10)
B14 B15 B21 B17 -63.2(10)
B16 B15 B21 B17 37.7(8)
C20 B15 B21 B20 99.6(9)
B14 B15 B21 B20 38.7(8)
B16 B15 B21 B20 139.6(9)
C20 B15 B21 B16 -40.0(7)
B20 B15 B21 B16 -139.6(9)
B14 B15 B21 B16 -100.9(9)
B17 B21 B22 B20 138.3(9)
B16 B21 B22 B20 101.6(9)
B15 B21 B22 B20 38.5(8)
B20 B21 B22 B17 -138.3(9)
B16 B21 B22 B17 -36.8(8)
B15 B21 B22 B17 -99.9(8)
B17 B21 B22 B18 35.9(8)
B20 B21 B22 B18 -102.4(11)
B16 B21 B22 B18 -0.8(12)
B15 B21 B22 B18 -63.9(11)
B17 B21 B22 B19 100.4(9)
B20 B21 B22 B19 -38.0(8)
B16 B21 B22 B19 63.6(10)
B15 B21 B22 B19 0.5(11)
B15 B20 B22 B21 -39.5(8)
B19 B20 B22 B21 -138.7(9)
B14 B20 B22 B21 -101.3(9)
B15 B20 B22 B17 -2.1(13)
B21 B20 B22 B17 37.3(8)
B19 B20 B22 B17 -101.3(10)
B14 B20 B22 B17 -64.0(11)
B15 B20 B22 B18 60.7(12)
B21 B20 B22 B18 100.2(10)
B19 B20 B22 B18 -38.5(9)
B14 B20 B22 B18 -1.1(12)
B15 B20 B22 B19 99.2(10)
B21 B20 B22 B19 138.7(9)
B14 B20 B22 B19 37.4(8)
C21 B17 B22 B21 103.3(9)
B16 B17 B22 B21 38.4(8)
B18 B17 B22 B21 139.4(9)
C21 B17 B22 B20 65.7(11)
B16 B17 B22 B20 0.8(12)
B18 B17 B22 B20 101.8(11)
B21 B17 B22 B20 -37.6(9)
C21 B17 B22 B18 -36.1(7)
B16 B17 B22 B18 -101.0(8)
B21 B17 B22 B18 -139.4(9)
C21 B17 B22 B19 0.6(11)
B16 B17 B22 B19 -64.2(11)
B18 B17 B22 B19 36.7(8)
B21 B17 B22 B19 -102.7(10)
C21 B18 B22 B21 0.9(12)
B17 B18 B22 B21 -36.3(8)
B13 B18 B22 B21 66.6(11)
B19 B18 B22 B21 103.1(10)
C21 B18 B22 B20 -63.4(12)
B17 B18 B22 B20 -100.6(10)
B13 B18 B22 B20 2.4(12)
B19 B18 B22 B20 38.8(9)
C21 B18 B22 B17 37.2(8)
B13 B18 B22 B17 102.9(9)
B19 B18 B22 B17 139.4(9)
C21 B18 B22 B19 -102.2(9)
B17 B18 B22 B19 -139.4(9)
B13 B18 B22 B19 -36.4(8)
B13 B19 B22 B21 -63.6(10)
B14 B19 B22 B21 -0.6(11)
B18 B19 B22 B21 -99.9(9)
B20 B19 B22 B21 37.7(8)
B13 B19 B22 B20 -101.3(9)
B14 B19 B22 B20 -38.3(8)
B18 B19 B22 B20 -137.6(9)
B13 B19 B22 B17 0.2(12)
B14 B19 B22 B17 63.2(11)
B18 B19 B22 B17 -36.1(8)
B20 B19 B22 B17 101.5(10)
B13 B19 B22 B18 36.3(8)
B14 B19 B22 B18 99.3(9)
B20 B19 B22 B18 137.6(9)
C4 N1 C3 C1 179.9(7)
C4 N1 C3 S1 2.5(11)
B6 C1 C3 N1 112.5(8)
B5 C1 C3 N1 38.5(10)
B4 C1 C3 N1 -38.7(10)
B3 C1 C3 N1 -112.2(8)
C2 C1 C3 N1 -179.2(6)
B6 C1 C3 S1 -69.9(8)
B5 C1 C3 S1 -143.9(6)
B4 C1 C3 S1 138.9(7)
B3 C1 C3 S1 65.4(8)
C2 C1 C3 S1 -1.6(8)
Ir1 S1 C3 N1 177.0(6)
Ir1 S1 C3 C1 -0.4(6)
C3 N1 C4 C5 58.3(12)
C3 N1 C4 C9 -124.0(9)
C9 C4 C5 C6 4.4(14)
N1 C4 C5 C6 -178.0(9)
C4 C5 C6 C7 -4.8(17)
C5 C6 C7 C8 3(2)
C6 C7 C8 C9 0(2)
C7 C8 C9 C4 -0.3(18)
C5 C4 C9 C8 -1.9(15)
N1 C4 C9 C8 -179.6(10)
C14 C10 C11 C12 2.5(10)
C15 C10 C11 C12 -176.2(8)
Ir1 C10 C11 C12 65.2(6)
C14 C10 C11 C16 166.1(9)
C15 C10 C11 C16 -12.6(14)
Ir1 C10 C11 C16 -131.2(10)
C14 C10 C11 Ir1 -62.7(6)
C15 C10 C11 Ir1 118.7(9)
C10 C11 C12 C13 -1.8(9)
C16 C11 C12 C13 -165.1(9)
Ir1 C11 C12 C13 61.8(6)
C10 C11 C12 C17 172.1(8)
C16 C11 C12 C17 8.9(14)
Ir1 C11 C12 C17 -124.3(8)
C10 C11 C12 Ir1 -63.6(6)
C16 C11 C12 Ir1 133.1(10)
C11 C12 C13 C14 0.5(9)
C17 C12 C13 C14 -173.6(7)
Ir1 C12 C13 C14 59.4(6)
C11 C12 C13 C18 -178.7(8)
C17 C12 C13 C18 7.2(14)
Ir1 C12 C13 C18 -119.7(9)
C11 C12 C13 Ir1 -58.9(6)
C17 C12 C13 Ir1 126.9(8)
C11 C10 C14 C13 -2.2(10)
C15 C10 C14 C13 176.5(8)
Ir1 C10 C14 C13 -63.4(6)
C11 C10 C14 C19 -177.2(9)
C15 C10 C14 C19 1.5(14)
Ir1 C10 C14 C19 121.6(9)
C11 C10 C14 Ir1 61.2(6)
C15 C10 C14 Ir1 -120.1(8)
C12 C13 C14 C10 1.0(9)
C18 C13 C14 C10 -179.7(8)
Ir1 C13 C14 C10 61.2(6)
C12 C13 C14 C19 176.2(9)
C18 C13 C14 C19 -4.6(14)
Ir1 C13 C14 C19 -123.7(9)
C12 C13 C14 Ir1 -60.2(6)
C18 C13 C14 Ir1 119.0(8)
B15 B14 C20 C22 114.1(9)
B13 B14 C20 C22 -103.6(9)
B19 B14 C20 C22 -143.8(9)
B20 B14 C20 C22 153.6(8)
B13 B14 C20 B15 142.3(8)
B19 B14 C20 B15 102.1(9)
B20 B14 C20 B15 39.5(7)
B15 B14 C20 B13 -142.3(8)
B19 B14 C20 B13 -40.2(8)
B20 B14 C20 B13 -102.8(8)
B15 B14 C20 C21 -104.5(8)
B13 B14 C20 C21 37.8(7)
B19 B14 C20 C21 -2.4(11)
B20 B14 C20 C21 -65.0(9)
B15 B14 C20 B16 -35.2(8)
B13 B14 C20 B16 107.1(8)
B19 B14 C20 B16 66.9(10)
B20 B14 C20 B16 4.3(10)
B20 B15 C20 C22 -154.1(8)
B14 B15 C20 C22 -112.4(9)
B21 B15 C20 C22 143.0(9)
B16 B15 C20 C22 102.9(9)
B20 B15 C20 B14 -41.7(8)
B21 B15 C20 B14 -104.6(9)
B16 B15 C20 B14 -144.7(8)
B20 B15 C20 B13 -4.1(10)
B14 B15 C20 B13 37.6(8)
B21 B15 C20 B13 -67.0(10)
B16 B15 C20 B13 -107.1(8)
B20 B15 C20 C21 66.1(9)
B14 B15 C20 C21 107.8(8)
B21 B15 C20 C21 3.2(11)
B16 B15 C20 C21 -36.9(8)
B20 B15 C20 B16 103.0(8)
B14 B15 C20 B16 144.7(8)
B21 B15 C20 B16 40.1(8)
B19 B13 C20 C22 156.0(8)
B18 B13 C20 C22 -140.6(8)
B14 B13 C20 C22 115.3(9)
C21 B13 C20 C22 -103.1(8)
B19 B13 C20 B14 40.7(8)
B18 B13 C20 B14 104.1(8)
C21 B13 C20 B14 141.7(8)
B19 B13 C20 B15 3.3(10)
B18 B13 C20 B15 66.7(9)
B14 B13 C20 B15 -37.4(8)
C21 B13 C20 B15 104.3(8)
B19 B13 C20 C21 -101.0(8)
B18 B13 C20 C21 -37.6(6)
B14 B13 C20 C21 -141.7(8)
B19 B13 C20 B16 -67.9(9)
B18 B13 C20 B16 -4.5(10)
B14 B13 C20 B16 -108.6(8)
C21 B13 C20 B16 33.1(7)
B17 B16 C20 C22 141.7(7)
C21 B16 C20 C22 102.5(8)
B21 B16 C20 C22 -156.1(8)
B15 B16 C20 C22 -116.4(8)
B17 B16 C20 B14 -66.6(9)
C21 B16 C20 B14 -105.8(8)
B21 B16 C20 B14 -4.4(10)
B15 B16 C20 B14 35.3(8)
B17 B16 C20 B15 -101.9(8)
C21 B16 C20 B15 -141.1(8)
B21 B16 C20 B15 -39.7(7)
B17 B16 C20 B13 5.6(10)
C21 B16 C20 B13 -33.7(7)
B21 B16 C20 B13 67.7(9)
B15 B16 C20 B13 107.4(8)
B17 B16 C20 C21 39.2(6)
B21 B16 C20 C21 101.4(8)
B15 B16 C20 C21 141.1(8)
B13 B18 C21 B17 -138.5(8)
B22 B18 C21 B17 -37.4(8)
B19 B18 C21 B17 -101.2(10)
B17 B18 C21 C20 99.8(8)
B13 B18 C21 C20 -38.8(7)
B22 B18 C21 C20 62.4(10)
B19 B18 C21 C20 -1.4(11)
B17 B18 C21 B16 36.8(7)
B13 B18 C21 B16 -101.7(8)
B22 B18 C21 B16 -0.6(11)
B19 B18 C21 B16 -64.4(11)
B17 B18 C21 B13 138.5(8)
B22 B18 C21 B13 101.1(9)
B19 B18 C21 B13 37.3(9)
B17 B18 C21 Ir2 -115.4(8)
B13 B18 C21 Ir2 106.1(9)
B22 B18 C21 Ir2 -152.8(8)
B19 B18 C21 Ir2 143.4(8)
B16 B17 C21 B18 139.7(8)
B21 B17 C21 B18 100.5(9)
B22 B17 C21 B18 37.4(8)
B16 B17 C21 C20 40.3(7)
B18 B17 C21 C20 -99.4(8)
B21 B17 C21 C20 1.1(10)
B22 B17 C21 C20 -62.1(9)
B18 B17 C21 B16 -139.7(8)
B21 B17 C21 B16 -39.2(8)
B22 B17 C21 B16 -102.4(9)
B16 B17 C21 B13 101.1(8)
B18 B17 C21 B13 -38.6(7)
B21 B17 C21 B13 61.9(10)
B22 B17 C21 B13 -1.2(10)
B16 B17 C21 Ir2 -100.5(8)
B18 B17 C21 Ir2 119.8(8)
B21 B17 C21 Ir2 -139.6(8)
B22 B17 C21 Ir2 157.2(7)
C22 C20 C21 B18 147.8(8)
B14 C20 C21 B18 2.5(10)
B15 C20 C21 B18 -67.8(9)
B13 C20 C21 B18 40.5(8)
B16 C20 C21 B18 -105.4(8)
C22 C20 C21 B17 -147.2(8)
B14 C20 C21 B17 67.6(9)
B15 C20 C21 B17 -2.7(10)
B13 C20 C21 B17 105.6(8)
B16 C20 C21 B17 -40.4(7)
C22 C20 C21 B16 -106.8(8)
B14 C20 C21 B16 107.9(9)
B15 C20 C21 B16 37.6(8)
B13 C20 C21 B16 145.9(8)
C22 C20 C21 B13 107.2(8)
B14 C20 C21 B13 -38.0(8)
B15 C20 C21 B13 -108.3(8)
B16 C20 C21 B13 -145.9(8)
C22 C20 C21 Ir2 -2.1(9)
B14 C20 C21 Ir2 -147.4(7)
B15 C20 C21 Ir2 142.3(7)
B13 C20 C21 Ir2 -109.4(7)
B16 C20 C21 Ir2 104.7(7)
C20 B16 C21 B18 96.1(8)
B17 B16 C21 B18 -37.8(8)
B21 B16 C21 B18 0.1(10)
B15 B16 C21 B18 62.8(9)
C20 B16 C21 B17 133.9(8)
B21 B16 C21 B17 37.9(7)
B15 B16 C21 B17 100.6(8)
B17 B16 C21 C20 -133.9(8)
B21 B16 C21 C20 -96.0(8)
B15 B16 C21 C20 -33.3(6)
C20 B16 C21 B13 30.2(7)
B17 B16 C21 B13 -103.7(8)
B21 B16 C21 B13 -65.8(9)
B15 B16 C21 B13 -3.1(10)
C20 B16 C21 Ir2 -107.5(6)
B17 B16 C21 Ir2 118.6(7)
B21 B16 C21 Ir2 156.5(6)
B15 B16 C21 Ir2 -140.8(6)
C20 B13 C21 B18 -134.4(8)
B19 B13 C21 B18 -37.7(8)
B14 B13 C21 B18 -101.2(9)
C20 B13 C21 B17 -95.4(8)
B19 B13 C21 B17 1.3(10)
B18 B13 C21 B17 39.0(8)
B14 B13 C21 B17 -62.1(9)
B19 B13 C21 C20 96.7(8)
B18 B13 C21 C20 134.4(8)
B14 B13 C21 C20 33.2(6)
C20 B13 C21 B16 -30.9(7)
B19 B13 C21 B16 65.8(9)
B18 B13 C21 B16 103.5(8)
B14 B13 C21 B16 2.3(10)
C20 B13 C21 Ir2 104.6(7)
B19 B13 C21 Ir2 -158.7(6)
B18 B13 C21 Ir2 -121.0(8)
B14 B13 C21 Ir2 137.8(7)
C23 N2 C22 C20 -177.3(8)
C23 N2 C22 S2 2.1(13)
B14 C20 C22 N2 -40.1(12)
B15 C20 C22 N2 37.0(12)
B13 C20 C22 N2 -113.4(9)
C21 C20 C22 N2 177.3(7)
B16 C20 C22 N2 109.9(8)
B14 C20 C22 S2 140.6(7)
B15 C20 C22 S2 -142.3(8)
B13 C20 C22 S2 67.3(9)
C21 C20 C22 S2 -2.1(10)
B16 C20 C22 S2 -69.5(9)
Ir2 S2 C22 N2 -174.6(7)
Ir2 S2 C22 C20 4.7(8)
C22 N2 C23 C24 -48.3(12)
C22 N2 C23 C28 133.2(9)
C28 C23 C24 C25 1.7(14)
N2 C23 C24 C25 -176.7(8)
C23 C24 C25 C26 -0.9(14)
C24 C25 C26 C27 1.6(16)
C25 C26 C27 C28 -2.8(17)
C24 C23 C28 C27 -2.9(14)
N2 C23 C28 C27 175.6(9)
C26 C27 C28 C23 3.5(16)
C33 C29 C30 C31 4.4(11)
C34 C29 C30 C31 -173.7(9)
Ir2 C29 C30 C31 62.9(6)
C33 C29 C30 C35 175.4(9)
C34 C29 C30 C35 -2.7(16)
Ir2 C29 C30 C35 -126.1(10)
C33 C29 C30 Ir2 -58.4(7)
C34 C29 C30 Ir2 123.5(10)
C29 C30 C31 C32 -2.8(10)
C35 C30 C31 C32 -173.4(10)
Ir2 C30 C31 C32 61.0(6)
C29 C30 C31 C36 168.3(10)
C35 C30 C31 C36 -2.4(16)
Ir2 C30 C31 C36 -128.0(10)
C29 C30 C31 Ir2 -63.8(6)
C35 C30 C31 Ir2 125.6(10)
C30 C31 C32 C33 0.1(10)
C36 C31 C32 C33 -171.3(9)
Ir2 C31 C32 C33 61.7(6)
C30 C31 C32 C37 175.4(10)
C36 C31 C32 C37 4.0(15)
Ir2 C31 C32 C37 -123.0(10)
C30 C31 C32 Ir2 -61.6(6)
C36 C31 C32 Ir2 127.0(9)
C30 C29 C33 C32 -4.3(11)
C34 C29 C33 C32 173.8(9)
Ir2 C29 C33 C32 -63.1(6)
C30 C29 C33 C38 179.2(9)
C34 C29 C33 C38 -2.7(16)
Ir2 C29 C33 C38 120.5(10)
C30 C29 C33 Ir2 58.7(7)
C34 C29 C33 Ir2 -123.2(10)
C31 C32 C33 C29 2.5(10)
C37 C32 C33 C29 -172.7(10)
Ir2 C32 C33 C29 64.3(7)
C31 C32 C33 C38 179.0(9)
C37 C32 C33 C38 3.8(16)
Ir2 C32 C33 C38 -119.2(10)
C31 C32 C33 Ir2 -61.8(6)
C37 C32 C33 Ir2 123.0(10)
